data_7006408
loop_
_publ_author_name
'Elha\"ik, J\'er\^ome'
'Kilner, Colin A.'
'Halcrow, Malcolm A.'

_publ_section_title
;
 Structural diversity in iron(II) complexes of
 2,6-di(pyrazol-1-yl)pyridine and 2,6-di(3-methylpyrazol-1-yl)pyridine.
;
_journal_issue 6
_journal_name_full 'Dalton transactions (Cambridge, England : 2003)'
_journal_page_first 823
_journal_page_last 830
_journal_paper_doi 10.1039/b510370c
_journal_year 2006
_chemical_formula_moiety 'C22 H18 Fe N10, 2[C4 H22 B18 Co], 0.75[C H3 N O2]'
_chemical_formula_sum 'C30.75 H64.25 B36 Co2 Fe N10.75 O1.5'
_chemical_formula_weight 1171.55
_chemical_name_systematic
;
Bis[2,6-di(pyrazol-1-yl)pyridine]iron(II) bis[di(dicarbollido)cobalt(III)]
nitromethane solvate (1/0.75)
;
_space_group_IT_number 29
_symmetry_cell_setting orthorhombic
_symmetry_space_group_name_Hall 'P 2c -2ac'
_symmetry_space_group_name_H-M 'P c a 21'
_atom_sites_solution_hydrogens geom
_atom_sites_solution_primary direct
_atom_sites_solution_secondary difmap
_audit_creation_method SHELXL-97
_cell_angle_alpha 90.00
_cell_angle_beta 90.00
_cell_angle_gamma 90.00
_cell_formula_units_Z 8
_cell_length_a 37.3516(19)
_cell_length_b 10.5840(6)
_cell_length_c 29.5118(15)
_cell_measurement_reflns_used 105918
_cell_measurement_temperature 150(2)
_cell_measurement_theta_max 26.83
_cell_measurement_theta_min 1.09
_cell_volume 11666.9(11)
_computing_cell_refinement 'APEX 2 software, Bruker Nonius 2004'
_computing_data_collection 'APEX 2 software, Bruker Nonius 2004'
_computing_data_reduction 'SAINT, Bruker Nonius 2004'
_computing_molecular_graphics 'ORTEX (McArdle, 1995)'
_computing_publication_material 'local program'
_computing_structure_refinement 'SHELXL-97 (Sheldrick, 1997)'
_computing_structure_solution 'SHELXS-97 (Sheldrick, 1990)'
_diffrn_ambient_temperature 150(2)
_diffrn_detector_area_resol_mean '120 microns'
_diffrn_measured_fraction_theta_full 0.981
_diffrn_measured_fraction_theta_max 0.981
_diffrn_measurement_device_type 'Bruker X8 Apex diffractometer'
_diffrn_measurement_method 'Rotation images'
_diffrn_radiation_monochromator graphite
_diffrn_radiation_source 'rotating anode'
_diffrn_radiation_type MoK\a
_diffrn_radiation_wavelength 0.71073
_diffrn_reflns_av_R_equivalents 0.0585
_diffrn_reflns_av_sigmaI/netI 0.0587
_diffrn_reflns_limit_h_max 46
_diffrn_reflns_limit_h_min -45
_diffrn_reflns_limit_k_max 13
_diffrn_reflns_limit_k_min -8
_diffrn_reflns_limit_l_max 37
_diffrn_reflns_limit_l_min -36
_diffrn_reflns_number 105918
_diffrn_reflns_theta_full 26.83
_diffrn_reflns_theta_max 26.83
_diffrn_reflns_theta_min 1.09
_exptl_absorpt_coefficient_mu 0.850
_exptl_absorpt_correction_T_max 1.008
_exptl_absorpt_correction_T_min 0.735
_exptl_absorpt_correction_type multi-scan
_exptl_absorpt_process_details
;
Sheldrick, G. M. (2002). SADABS v. 2.03. University of
G/ottingen, Germany.
;
_exptl_crystal_colour Brown
_exptl_crystal_density_diffrn 1.334
_exptl_crystal_density_method 'not measured'
_exptl_crystal_description Needle
_exptl_crystal_F_000 4768
_exptl_crystal_size_max 0.40
_exptl_crystal_size_mid 0.09
_exptl_crystal_size_min 0.06
_refine_diff_density_max 2.182
_refine_diff_density_min -0.826
_refine_diff_density_rms 0.132
_refine_ls_abs_structure_details 'Flack H D (1983), Acta Cryst. A39, 876-881'
_refine_ls_abs_structure_Flack 0.49(2)
_refine_ls_extinction_method none
_refine_ls_goodness_of_fit_ref 1.078
_refine_ls_hydrogen_treatment constr
_refine_ls_matrix_type full
_refine_ls_number_parameters 1477
_refine_ls_number_reflns 22460
_refine_ls_number_restraints 7
_refine_ls_restrained_S_all 1.078
_refine_ls_R_factor_all 0.0973
_refine_ls_R_factor_gt 0.0765
_refine_ls_shift/su_max 0.001
_refine_ls_shift/su_mean 0.000
_refine_ls_structure_factor_coef Fsqd
_refine_ls_weighting_details 'calc w=1/[\s^2^(Fo^2^)+(0.0746P)^2^+87.5581P] where P=(Fo^2^+2Fc^2^)/3'
_refine_ls_weighting_scheme calc
_refine_ls_wR_factor_gt 0.2015
_refine_ls_wR_factor_ref 0.2141
_reflns_number_gt 18112
_reflns_number_total 22460
_reflns_threshold_expression >2sigma(I)
_cod_data_source_file b510370c.txt
_cod_data_source_block c:\datasets\leeds\mh143v~1\mh1431~1\mh143
_cod_depositor_comments
;
The following automatic conversions were performed:
'_symmetry_cell_setting' value 'Orthorhombic' changed to 'orthorhombic'
according to '/home/saulius/struct/CIF-dictionaries/cif_core.dic'
dictionary named 'cif_core.dic' version 2.4.1 from 2010-06-29.

Automatic conversion script
Id: cif_fix_enum 1527 2010-12-29 10:47:43Z saulius 
;
_cod_original_formula_sum 'C30.75 H64.25 B36 Co2 Fe N10.75 O1.50'
_cod_database_code 7006408

loop_
_symmetry_equiv_pos_as_xyz
'x, y, z'
'-x, -y, z+1/2'
'-x+1/2, y, z+1/2'
'x+1/2, -y, z'

loop_
_atom_site_label
_atom_site_type_symbol
_atom_site_fract_x
_atom_site_fract_y
_atom_site_fract_z
_atom_site_U_iso_or_equiv
_atom_site_adp_type
_atom_site_occupancy
_atom_site_symmetry_multiplicity
_atom_site_calc_flag
_atom_site_refinement_flags
_atom_site_disorder_assembly
_atom_site_disorder_group
Fe1A Fe 0.94097(3) 0.29839(12) 0.21543(4) 0.0251(3) Uani 1 1 d . . .
N2A N 0.98492(19) 0.2706(7) 0.2475(3) 0.0326(18) Uani 1 1 d . . .
C3A C 1.0139(3) 0.2359(10) 0.2257(4) 0.043(3) Uani 1 1 d . . .
C4A C 1.0468(3) 0.2145(11) 0.2489(5) 0.055(3) Uani 1 1 d . . .
H4A H 1.0678 0.1894 0.2331 0.067 Uiso 1 1 calc R . .
C5A C 1.0469(3) 0.2306(12) 0.2920(6) 0.065(4) Uani 1 1 d . . .
H5A H 1.0688 0.2172 0.3076 0.078 Uiso 1 1 calc R . .
C6A C 1.0160(3) 0.2677(10) 0.3186(4) 0.044(3) Uani 1 1 d . . .
H6A H 1.0165 0.2760 0.3507 0.053 Uiso 1 1 calc R . .
C7A C 0.9851(2) 0.2904(9) 0.2926(4) 0.036(2) Uani 1 1 d . . .
N8A N 1.0070(2) 0.2296(8) 0.1774(4) 0.048(3) Uani 1 1 d . . .
N9A N 0.9733(2) 0.2533(7) 0.1641(3) 0.0321(17) Uani 1 1 d . . .
C10A C 0.9739(3) 0.2493(12) 0.1203(4) 0.054(3) Uani 1 1 d . . .
H10A H 0.9540 0.2663 0.1013 0.065 Uiso 1 1 calc R . .
C11A C 1.0092(3) 0.2155(16) 0.1042(5) 0.076(5) Uani 1 1 d . . .
H11A H 1.0168 0.2020 0.0739 0.091 Uiso 1 1 calc R . .
C12A C 1.0285(3) 0.2077(13) 0.1413(6) 0.079(5) Uani 1 1 d . . .
H12A H 1.0534 0.1898 0.1425 0.094 Uiso 1 1 calc R . .
N13A N 0.9515(2) 0.3262(7) 0.3097(3) 0.0319(17) Uani 1 1 d . . .
N14A N 0.92498(19) 0.3387(7) 0.2779(2) 0.0272(16) Uani 1 1 d . . .
C15A C 0.8962(3) 0.3799(9) 0.3009(3) 0.033(2) Uani 1 1 d . . .
H15A H 0.8737 0.4010 0.2879 0.040 Uiso 1 1 calc R . .
C16A C 0.9044(3) 0.3866(10) 0.3465(3) 0.040(2) Uani 1 1 d . . .
H16A H 0.8886 0.4106 0.3702 0.048 Uiso 1 1 calc R . .
C17A C 0.9392(3) 0.3525(10) 0.3511(3) 0.046(3) Uani 1 1 d . . .
H17A H 0.9524 0.3481 0.3786 0.055 Uiso 1 1 calc R . .
N18A N 0.89629(19) 0.3232(8) 0.1848(2) 0.0298(17) Uani 1 1 d . . .
C19A C 0.8724(2) 0.2289(10) 0.1832(3) 0.035(2) Uani 1 1 d . . .
C20A C 0.8385(2) 0.2442(12) 0.1624(3) 0.044(3) Uani 1 1 d . . .
H20A H 0.8218 0.1765 0.1609 0.052 Uiso 1 1 calc R . .
C21A C 0.8307(3) 0.3593(16) 0.1445(4) 0.066(4) Uani 1 1 d . . .
H21A H 0.8083 0.3720 0.1298 0.080 Uiso 1 1 calc R . .
C22A C 0.8551(4) 0.4597(17) 0.1473(4) 0.076(5) Uani 1 1 d . . .
H22A H 0.8497 0.5409 0.1354 0.091 Uiso 1 1 calc R . .
C23A C 0.8871(3) 0.4345(10) 0.1681(3) 0.038(2) Uani 1 1 d . . .
N24A N 0.8867(2) 0.1178(8) 0.2020(2) 0.0351(19) Uani 1 1 d . . .
N25A N 0.92102(19) 0.1279(7) 0.2205(2) 0.0301(17) Uani 1 1 d . . .
C26A C 0.9284(3) 0.0093(9) 0.2349(3) 0.037(2) Uani 1 1 d . . .
H26A H 0.9509 -0.0157 0.2467 0.045 Uiso 1 1 calc R . .
C27A C 0.8990(3) -0.0731(10) 0.2305(4) 0.054(3) Uani 1 1 d . . .
H27A H 0.8971 -0.1582 0.2404 0.065 Uiso 1 1 calc R . .
C28A C 0.8727(3) 0.0013(11) 0.2075(4) 0.045(3) Uani 1 1 d . . .
H28A H 0.8497 -0.0261 0.1979 0.054 Uiso 1 1 calc R . .
N29A N 0.9155(2) 0.5224(8) 0.1759(2) 0.039(2) Uani 1 1 d . . .
N30A N 0.9451(2) 0.4793(7) 0.1992(2) 0.0325(17) Uani 1 1 d . . .
C31A C 0.9663(3) 0.5778(10) 0.2034(4) 0.052(3) Uani 1 1 d . . .
H31A H 0.9888 0.5756 0.2185 0.063 Uiso 1 1 calc R . .
C32A C 0.9515(4) 0.6908(11) 0.1825(4) 0.061(4) Uani 1 1 d . . .
H32A H 0.9617 0.7729 0.1812 0.073 Uiso 1 1 calc R . .
C33A C 0.9198(5) 0.6521(12) 0.1653(4) 0.071(5) Uani 1 1 d . . .
H33A H 0.9033 0.7030 0.1490 0.086 Uiso 1 1 calc R . .
Fe1B Fe 0.79398(3) 0.22987(12) 0.45117(4) 0.0264(3) Uani 1 1 d . . .
N2B N 0.8469(2) 0.2145(9) 0.4806(2) 0.0349(19) Uani 1 1 d . . .
C3B C 0.8581(3) 0.0997(12) 0.4957(3) 0.046(3) Uani 1 1 d . . .
C4B C 0.8931(3) 0.0753(13) 0.5100(3) 0.051(3) Uani 1 1 d . . .
H4B H 0.9001 -0.0027 0.5231 0.062 Uiso 1 1 calc R . .
C5B C 0.9163(3) 0.1741(13) 0.5034(4) 0.061(3) Uani 1 1 d . . .
H5B H 0.9406 0.1614 0.5116 0.074 Uiso 1 1 calc R . .
C6B C 0.9070(3) 0.2918(14) 0.4854(4) 0.055(3) Uani 1 1 d . . .
H6B H 0.9236 0.3584 0.4806 0.066 Uiso 1 1 calc R . .
C7B C 0.8706(2) 0.3004(13) 0.4754(3) 0.045(3) Uani 1 1 d . . .
N8B N 0.8303(2) 0.0103(9) 0.4975(2) 0.042(2) Uani 1 1 d . . .
N9B N 0.7962(2) 0.0399(9) 0.4815(3) 0.045(2) Uani 1 1 d . . .
C10B C 0.7751(4) -0.0649(13) 0.4844(4) 0.071(4) Uani 1 1 d . . .
H10B H 0.7507 -0.0725 0.4759 0.085 Uiso 1 1 calc R . .
C11B C 0.7981(4) -0.1630(11) 0.5031(4) 0.058(3) Uani 1 1 d . . .
H11B H 0.7913 -0.2477 0.5091 0.069 Uiso 1 1 calc R . .
C12B C 0.8304(4) -0.1140(12) 0.5105(4) 0.064(4) Uani 1 1 d . . .
H12B H 0.8503 -0.1580 0.5228 0.077 Uiso 1 1 calc R . .
N13B N 0.8559(2) 0.4123(9) 0.4593(3) 0.040(2) Uani 1 1 d . . .
N14B N 0.8195(2) 0.4139(8) 0.4476(3) 0.0342(17) Uani 1 1 d . . .
C15B C 0.8122(3) 0.5285(12) 0.4339(4) 0.053(3) Uani 1 1 d . . .
H15B H 0.7891 0.5556 0.4246 0.064 Uiso 1 1 calc R . .
C16B C 0.8438(3) 0.6101(12) 0.4346(3) 0.048(3) Uani 1 1 d . . .
H16B H 0.8457 0.6960 0.4256 0.057 Uiso 1 1 calc R . .
C17B C 0.8688(3) 0.5362(12) 0.4507(4) 0.049(3) Uani 1 1 d . . .
H17B H 0.8928 0.5623 0.4560 0.059 Uiso 1 1 calc R . .
N18B N 0.75320(18) 0.2454(6) 0.4011(2) 0.0193(13) Uani 1 1 d . . .
C19B C 0.7206(2) 0.2893(8) 0.4117(3) 0.0254(18) Uani 1 1 d . . .
C20B C 0.6922(2) 0.2886(9) 0.3832(3) 0.0301(19) Uani 1 1 d . . .
H20B H 0.6691 0.3127 0.3935 0.036 Uiso 1 1 calc R . .
C21B C 0.6978(2) 0.2517(8) 0.3386(3) 0.0277(19) Uani 1 1 d . . .
H21B H 0.6785 0.2528 0.3177 0.033 Uiso 1 1 calc R . .
C22B C 0.7316(2) 0.2133(9) 0.3246(3) 0.0270(18) Uani 1 1 d . . .
H22B H 0.7363 0.1900 0.2941 0.032 Uiso 1 1 calc R . .
C23B C 0.7579(2) 0.2111(9) 0.3577(3) 0.0259(18) Uani 1 1 d . . .
N24B N 0.71856(18) 0.3299(7) 0.4581(2) 0.0248(15) Uani 1 1 d . . .
N25B N 0.74734(19) 0.3071(8) 0.4859(3) 0.0326(17) Uani 1 1 d . . .
C26B C 0.7382(3) 0.3650(10) 0.5249(3) 0.040(2) Uani 1 1 d . . .
H26B H 0.7527 0.3646 0.5513 0.048 Uiso 1 1 calc R . .
C27B C 0.7054(3) 0.4252(10) 0.5221(3) 0.043(2) Uani 1 1 d . . .
H27B H 0.6937 0.4720 0.5452 0.051 Uiso 1 1 calc R . .
C28B C 0.6932(2) 0.4026(10) 0.4785(3) 0.040(2) Uani 1 1 d . . .
H28B H 0.6715 0.4320 0.4654 0.048 Uiso 1 1 calc R . .
N29B N 0.79418(17) 0.1726(7) 0.3495(2) 0.0245(15) Uani 1 1 d . . .
N30B N 0.8172(2) 0.1620(8) 0.3859(3) 0.0342(18) Uani 1 1 d . . .
C31B C 0.8480(2) 0.1228(10) 0.3679(3) 0.033(2) Uani 1 1 d . . .
H31B H 0.8689 0.1051 0.3852 0.040 Uiso 1 1 calc R . .
C32B C 0.8463(3) 0.1104(9) 0.3207(3) 0.035(2) Uani 1 1 d . . .
H32B H 0.8649 0.0870 0.3006 0.042 Uiso 1 1 calc R . .
C33B C 0.8106(2) 0.1406(9) 0.3099(3) 0.0303(19) Uani 1 1 d . . .
H33B H 0.8000 0.1391 0.2807 0.036 Uiso 1 1 calc R . .
Co34 Co 0.73590(3) -0.29495(11) 0.31029(3) 0.0217(2) Uani 1 1 d . . .
C35 C 0.7556(2) -0.4255(9) 0.2651(3) 0.0262(18) Uani 1 1 d . . .
H35 H 0.7328 -0.4877 0.2546 0.031 Uiso 1 1 calc R . .
C36 C 0.7590(2) -0.2768(9) 0.2478(3) 0.0268(19) Uani 1 1 d . . .
H36 H 0.7383 -0.2327 0.2253 0.032 Uiso 1 1 calc R . .
B37 B 0.7790(3) -0.1826(10) 0.2872(3) 0.028(2) Uani 1 1 d . . .
H37 H 0.7741 -0.0792 0.2921 0.033 Uiso 1 1 calc R . .
B38 B 0.7895(2) -0.2887(11) 0.3346(3) 0.028(2) Uani 1 1 d . . .
H38 H 0.7919 -0.2575 0.3708 0.033 Uiso 1 1 calc R . .
B39 B 0.7728(2) -0.4437(10) 0.3185(3) 0.029(2) Uani 1 1 d . . .
H39 H 0.7636 -0.5142 0.3443 0.035 Uiso 1 1 calc R . .
B40 B 0.7870(3) -0.3906(12) 0.2227(3) 0.037(3) Uani 1 1 d . . .
H40 H 0.7856 -0.4236 0.1866 0.044 Uiso 1 1 calc R . .
B41 B 0.8018(3) -0.2376(12) 0.2369(4) 0.036(3) Uani 1 1 d . . .
H41 H 0.8103 -0.1712 0.2094 0.043 Uiso 1 1 calc R . .
B42 B 0.8232(3) -0.2429(12) 0.2930(3) 0.031(2) Uani 1 1 d . . .
H42 H 0.8461 -0.1800 0.3027 0.038 Uiso 1 1 calc R . .
B43 B 0.8187(3) -0.4069(11) 0.3109(4) 0.034(2) Uani 1 1 d . . .
H43 H 0.8394 -0.4527 0.3329 0.041 Uiso 1 1 calc R . .
B44 B 0.7971(2) -0.4955(10) 0.2683(3) 0.025(2) Uani 1 1 d . . .
H44 H 0.8026 -0.5979 0.2617 0.030 Uiso 1 1 calc R . .
B45 B 0.8285(3) -0.3754(12) 0.2528(3) 0.033(2) Uani 1 1 d . . .
H45 H 0.8551 -0.3979 0.2372 0.040 Uiso 1 1 calc R . .
C46 C 0.6834(2) -0.2766(9) 0.2893(3) 0.0253(18) Uani 1 1 d . . .
H46 H 0.6831 -0.2943 0.2519 0.030 Uiso 1 1 calc R . .
C47 C 0.6999(2) -0.1482(8) 0.3096(3) 0.0280(18) Uani 1 1 d . . .
H47 H 0.7109 -0.0733 0.2868 0.034 Uiso 1 1 calc R . .
B48 B 0.7199(3) -0.1691(10) 0.3618(4) 0.031(2) Uani 1 1 d . . .
H48 H 0.7429 -0.1136 0.3759 0.037 Uiso 1 1 calc R . .
B49 B 0.7128(3) -0.3366(10) 0.3742(3) 0.027(2) Uani 1 1 d . . .
H49 H 0.7310 -0.3922 0.3969 0.033 Uiso 1 1 calc R . .
B50 B 0.6895(2) -0.4017(10) 0.3249(3) 0.026(2) Uani 1 1 d . . .
H50 H 0.6925 -0.5028 0.3143 0.031 Uiso 1 1 calc R . .
B51 B 0.6541(3) -0.1666(10) 0.3081(4) 0.033(2) Uani 1 1 d . . .
H51 H 0.6353 -0.1120 0.2861 0.040 Uiso 1 1 calc R . .
B52 B 0.6769(3) -0.0980(10) 0.3553(4) 0.032(2) Uani 1 1 d . . .
H52 H 0.6732 0.0038 0.3646 0.039 Uiso 1 1 calc R . .
B53 B 0.6823(3) -0.2202(10) 0.3968(3) 0.031(2) Uani 1 1 d . . .
H53 H 0.6814 -0.2009 0.4341 0.037 Uiso 1 1 calc R . .
B54 B 0.6646(3) -0.3618(11) 0.3739(4) 0.038(3) Uani 1 1 d . . .
H54 H 0.6522 -0.4366 0.3958 0.046 Uiso 1 1 calc R . .
B55 B 0.6476(2) -0.3245(10) 0.3194(4) 0.029(2) Uani 1 1 d . . .
H55 H 0.6239 -0.3749 0.3047 0.035 Uiso 1 1 calc R . .
B56 B 0.6427(2) -0.2138(11) 0.3639(3) 0.031(2) Uani 1 1 d . . .
H56 H 0.6163 -0.1896 0.3795 0.037 Uiso 1 1 calc R . .
Co57 Co 0.66697(3) 0.35916(11) 0.14765(4) 0.0222(2) Uani 1 1 d . . .
C58 C 0.6375(2) 0.4966(9) 0.1809(3) 0.029(2) Uani 1 1 d . . .
H58 H 0.6355 0.4671 0.2172 0.034 Uiso 1 1 calc R . .
C59 C 0.6156(2) 0.4235(9) 0.1425(3) 0.037(2) Uani 1 1 d . . .
H59 H 0.5978 0.3417 0.1511 0.044 Uiso 1 1 calc R . .
B60 B 0.6389(3) 0.4273(12) 0.0911(4) 0.038(3) Uani 1 1 d . . .
H60 H 0.6375 0.3547 0.0636 0.045 Uiso 1 1 calc R . .
B61 B 0.6793(3) 0.5088(11) 0.1029(3) 0.033(2) Uani 1 1 d . . .
H61 H 0.7050 0.4938 0.0840 0.040 Uiso 1 1 calc R . .
B62 B 0.6774(3) 0.5493(11) 0.1632(4) 0.034(2) Uani 1 1 d . . .
H62 H 0.7020 0.5594 0.1846 0.041 Uiso 1 1 calc R . .
B63 B 0.6004(3) 0.5700(11) 0.1592(4) 0.034(2) Uani 1 1 d . . .
H63 H 0.5747 0.5873 0.1776 0.041 Uiso 1 1 calc R . .
B64 B 0.6012(3) 0.5290(13) 0.1013(4) 0.045(3) Uani 1 1 d . . .
H64 H 0.5757 0.5196 0.0816 0.054 Uiso 1 1 calc R . .
B65 B 0.6413(4) 0.5869(12) 0.0770(4) 0.042(3) Uani 1 1 d . . .
H65 H 0.6425 0.6179 0.0407 0.051 Uiso 1 1 calc R . .
B66 B 0.6648(3) 0.6658(10) 0.1212(4) 0.033(2) Uani 1 1 d . . .
H66 H 0.6819 0.7505 0.1145 0.040 Uiso 1 1 calc R . .
B67 B 0.6390(3) 0.6528(11) 0.1719(4) 0.035(2) Uani 1 1 d . . .
H67 H 0.6388 0.7264 0.1992 0.042 Uiso 1 1 calc R . .
B68 B 0.6182(3) 0.6787(10) 0.1189(3) 0.029(2) Uani 1 1 d . . .
H68 H 0.6048 0.7703 0.1102 0.035 Uiso 1 1 calc R . .
C69 C 0.6588(2) 0.2021(9) 0.1891(3) 0.0275(18) Uani 1 1 d . . .
H69 H 0.6332 0.2192 0.2077 0.033 Uiso 1 1 calc R . .
C70 C 0.6605(2) 0.1623(8) 0.1370(2) 0.0221(17) Uani 1 1 d U . .
H70 H 0.6349 0.1472 0.1180 0.027 Uiso 1 1 calc R . .
B71 B 0.6961(3) 0.2325(9) 0.1075(3) 0.028(2) Uani 1 1 d . . .
H71 H 0.6972 0.2650 0.0714 0.033 Uiso 1 1 calc R . .
B72 B 0.7206(3) 0.3085(11) 0.1535(3) 0.032(2) Uani 1 1 d . . .
H72 H 0.7392 0.3900 0.1479 0.038 Uiso 1 1 calc R . .
B73 B 0.6946(3) 0.2912(10) 0.2042(3) 0.027(2) Uani 1 1 d . . .
H73 H 0.6954 0.3632 0.2320 0.033 Uiso 1 1 calc R . .
B74 B 0.6668(3) 0.0460(11) 0.1728(4) 0.040(3) Uani 1 1 d . . .
H74 H 0.6486 -0.0368 0.1784 0.048 Uiso 1 1 calc R . .
B75 B 0.6922(3) 0.0647(11) 0.1225(4) 0.040(3) Uani 1 1 d . . .
H75 H 0.6908 -0.0080 0.0950 0.048 Uiso 1 1 calc R . .
B76 B 0.7324(3) 0.1481(12) 0.1345(4) 0.039(3) Uani 1 1 d . . .
H76 H 0.7578 0.1288 0.1155 0.046 Uiso 1 1 calc R . .
B77 B 0.7313(3) 0.1836(11) 0.1946(3) 0.035(2) Uani 1 1 d . . .
H77 H 0.7564 0.1873 0.2153 0.041 Uiso 1 1 calc R . .
B78 B 0.6905(3) 0.1249(10) 0.2174(4) 0.032(2) Uani 1 1 d . . .
H78 H 0.6878 0.0920 0.2533 0.039 Uiso 1 1 calc R . .
B79 B 0.7148(3) 0.0367(12) 0.1760(4) 0.040(3) Uani 1 1 d . . .
H79 H 0.7289 -0.0535 0.1845 0.048 Uiso 1 1 calc R . .
Co80 Co 0.58287(3) -0.14669(11) 0.50590(4) 0.0226(2) Uani 1 1 d . . .
C81 C 0.6162(3) -0.0182(10) 0.4734(3) 0.035(2) Uani 1 1 d . . .
H81 H 0.6213 -0.0545 0.4383 0.042 Uiso 1 1 calc R . .
C82 C 0.6346(2) -0.0830(9) 0.5179(3) 0.032(2) Uani 1 1 d . . .
H82 H 0.6529 -0.1664 0.5147 0.038 Uiso 1 1 calc R . .
B83 B 0.6074(3) -0.0762(10) 0.5656(3) 0.027(2) Uani 1 1 d . . .
H83 H 0.6067 -0.1456 0.5942 0.032 Uiso 1 1 calc R . .
B84 B 0.5682(3) 0.0082(10) 0.5459(3) 0.028(2) Uani 1 1 d . . .
H84 H 0.5413 -0.0041 0.5619 0.034 Uiso 1 1 calc R . .
B85 B 0.5741(3) 0.0406(10) 0.4859(3) 0.030(2) Uani 1 1 d . . .
H85 H 0.5511 0.0492 0.4617 0.036 Uiso 1 1 calc R . .
B86 B 0.6522(4) 0.0579(12) 0.4980(5) 0.048(3) Uani 1 1 d . . .
H86 H 0.6792 0.0713 0.4821 0.058 Uiso 1 1 calc R . .
B87 B 0.6462(3) 0.0261(11) 0.5574(4) 0.035(2) Uani 1 1 d . . .
H87 H 0.6700 0.0203 0.5803 0.042 Uiso 1 1 calc R . .
B88 B 0.6033(3) 0.0887(11) 0.5752(3) 0.035(3) Uani 1 1 d . . .
H88 H 0.5989 0.1258 0.6103 0.042 Uiso 1 1 calc R . .
B89 B 0.5831(3) 0.1615(10) 0.5267(4) 0.035(3) Uani 1 1 d . . .
H89 H 0.5654 0.2467 0.5297 0.042 Uiso 1 1 calc R . .
B90 B 0.6134(3) 0.1391(11) 0.4795(3) 0.033(2) Uani 1 1 d . . .
H90 H 0.6156 0.2083 0.4509 0.040 Uiso 1 1 calc R . .
B91 B 0.6309(4) 0.1728(13) 0.5345(4) 0.046(3) Uani 1 1 d . . .
H91 H 0.6441 0.2648 0.5430 0.056 Uiso 1 1 calc R . .
C92 C 0.5930(2) -0.3035(8) 0.4663(3) 0.0300(19) Uani 1 1 d . . .
H92 H 0.6195 -0.2872 0.4495 0.036 Uiso 1 1 calc R . .
C93 C 0.5891(2) -0.3385(8) 0.5186(3) 0.032(2) Uani 1 1 d . . .
H93 H 0.6137 -0.3521 0.5398 0.038 Uiso 1 1 calc R . .
B94 B 0.5525(2) -0.2699(10) 0.5427(4) 0.029(2) Uani 1 1 d . . .
H94 H 0.5503 -0.2327 0.5781 0.034 Uiso 1 1 calc R . .
B95 B 0.5280(3) -0.2034(11) 0.4965(4) 0.034(2) Uani 1 1 d . . .
H95 H 0.5078 -0.1257 0.5004 0.041 Uiso 1 1 calc R . .
B96 B 0.5564(3) -0.2166(11) 0.4488(3) 0.032(2) Uani 1 1 d . . .
H96 H 0.5565 -0.1442 0.4211 0.039 Uiso 1 1 calc R . .
B97 B 0.5841(3) -0.4579(12) 0.4814(3) 0.036(2) Uani 1 1 d . . .
H97 H 0.6025 -0.5401 0.4761 0.043 Uiso 1 1 calc R . .
B98 B 0.5564(3) -0.4351(11) 0.5319(4) 0.039(3) Uani 1 1 d . . .
H98 H 0.5568 -0.5043 0.5606 0.046 Uiso 1 1 calc R . .
B99 B 0.5164(3) -0.3553(12) 0.5162(4) 0.039(3) Uani 1 1 d . . .
H99 H 0.4904 -0.3740 0.5338 0.047 Uiso 1 1 calc R . .
B100 B 0.5205(3) -0.3212(12) 0.4560(4) 0.040(3) Uani 1 1 d . . .
H100 H 0.4968 -0.3166 0.4329 0.048 Uiso 1 1 calc R . .
B101 B 0.5609(3) -0.3847(11) 0.4363(4) 0.038(3) Uani 1 1 d . . .
H101 H 0.5642 -0.4211 0.4010 0.045 Uiso 1 1 calc R . .
B102 B 0.5361(3) -0.4687(14) 0.4776(4) 0.046(3) Uani 1 1 d . . .
H102 H 0.5224 -0.5605 0.4700 0.056 Uiso 1 1 calc R . .
Co10 Co 0.50924(3) 0.20530(11) 0.35148(4) 0.0220(2) Uani 1 1 d . . .
C104 C 0.5461(2) 0.3471(8) 0.3520(3) 0.0254(17) Uani 1 1 d . . .
H104 H 0.5372 0.4166 0.3783 0.031 Uiso 1 1 calc R . .
C105 C 0.5624(2) 0.2123(9) 0.3660(3) 0.0270(18) Uani 1 1 d . . .
H105 H 0.5649 0.1849 0.4025 0.032 Uiso 1 1 calc R . .
B106 B 0.5527(3) 0.0973(9) 0.3278(3) 0.028(2) Uani 1 1 d . . .
H106 H 0.5494 -0.0058 0.3351 0.033 Uiso 1 1 calc R . .
B107 B 0.5271(3) 0.1754(11) 0.2849(4) 0.032(2) Uani 1 1 d . . .
H107 H 0.5069 0.1255 0.2633 0.039 Uiso 1 1 calc R . .
B108 B 0.5226(2) 0.3402(10) 0.3025(3) 0.025(2) Uani 1 1 d . . .
H108 H 0.4992 0.4004 0.2927 0.030 Uiso 1 1 calc R . .
B109 B 0.5923(2) 0.3277(9) 0.3474(3) 0.0216(19) Uani 1 1 d . . .
H109 H 0.6132 0.3764 0.3682 0.026 Uiso 1 1 calc R . .
B110 B 0.5961(2) 0.1674(9) 0.3316(4) 0.029(2) Uani 1 1 d . . .
H110 H 0.6199 0.1104 0.3423 0.035 Uiso 1 1 calc R . .
B111 B 0.5744(3) 0.1474(11) 0.2779(3) 0.031(2) Uani 1 1 d . . .
H111 H 0.5843 0.0782 0.2520 0.037 Uiso 1 1 calc R . .
B112 B 0.5562(3) 0.2989(11) 0.2620(4) 0.033(2) Uani 1 1 d . . .
H112 H 0.5540 0.3296 0.2258 0.040 Uiso 1 1 calc R . .
B113 B 0.5669(3) 0.4071(11) 0.3064(4) 0.035(2) Uani 1 1 d . . .
H113 H 0.5714 0.5103 0.3002 0.042 Uiso 1 1 calc R . .
B114 B 0.5990(3) 0.2912(10) 0.2903(4) 0.031(2) Uani 1 1 d . . .
H114 H 0.6246 0.3157 0.2726 0.037 Uiso 1 1 calc R . .
C115 C 0.4893(2) 0.2182(8) 0.4157(3) 0.0251(18) Uani 1 1 d . . .
H115 H 0.5116 0.2579 0.4368 0.030 Uiso 1 1 calc R . .
C116 C 0.4914(2) 0.0746(9) 0.3976(3) 0.0290(19) Uani 1 1 d . . .
H116 H 0.5145 0.0114 0.4060 0.035 Uiso 1 1 calc R . .
B117 B 0.4715(2) 0.0585(8) 0.3456(3) 0.0237(19) Uani 1 1 d . . .
H117 H 0.4793 -0.0116 0.3189 0.028 Uiso 1 1 calc R . .
B118 B 0.4547(2) 0.2200(10) 0.3329(3) 0.026(2) Uani 1 1 d . . .
H118 H 0.4506 0.2576 0.2978 0.031 Uiso 1 1 calc R . .
B119 B 0.4682(3) 0.3193(10) 0.3801(4) 0.028(2) Uani 1 1 d . . .
H119 H 0.4735 0.4229 0.3766 0.034 Uiso 1 1 calc R . .
B120 B 0.4621(3) 0.1080(11) 0.4424(4) 0.034(2) Uani 1 1 d . . .
H120 H 0.4650 0.0735 0.4781 0.040 Uiso 1 1 calc R . .
B121 B 0.4490(3) 0.0080(12) 0.3965(4) 0.035(2) Uani 1 1 d . . .
H121 H 0.4429 -0.0943 0.4025 0.042 Uiso 1 1 calc R . .
B122 B 0.4258(3) 0.0960(11) 0.3565(4) 0.035(2) Uani 1 1 d . . .
H122 H 0.4041 0.0524 0.3355 0.043 Uiso 1 1 calc R . .
B123 B 0.4242(2) 0.2585(11) 0.3777(3) 0.028(2) Uani 1 1 d . . .
H123 H 0.4010 0.3230 0.3711 0.034 Uiso 1 1 calc R . .
B124 B 0.4476(3) 0.2585(10) 0.4300(3) 0.027(2) Uani 1 1 d . . .
H124 H 0.4406 0.3234 0.4586 0.032 Uiso 1 1 calc R . .
B125 B 0.4200(3) 0.1261(11) 0.4157(4) 0.032(2) Uani 1 1 d . . .
H125 H 0.3942 0.1040 0.4333 0.039 Uiso 1 1 calc R . .
C126 C 0.7657(4) -0.2094(15) 0.1062(4) 0.059(4) Uani 0.90 1 d P . .
H12C H 0.7502 -0.2796 0.1155 0.089 Uiso 0.90 1 calc PR . .
H12D H 0.7513 -0.1456 0.0904 0.089 Uiso 0.90 1 calc PR . .
H12E H 0.7768 -0.1715 0.1330 0.089 Uiso 0.90 1 calc PR . .
N127 N 0.7930(3) -0.2554(9) 0.0765(4) 0.048(2) Uani 0.90 1 d P . .
O128 O 0.7889(3) -0.2429(10) 0.0327(3) 0.060(3) Uani 0.90 1 d P . .
O129 O 0.8183(3) -0.3058(10) 0.0893(4) 0.069(3) Uani 0.90 1 d P . .
C130 C 0.5286(7) 0.199(3) 0.1142(9) 0.085(8) Uiso 0.60 1 d P . .
H13A H 0.5033 0.2119 0.1218 0.128 Uiso 0.60 1 calc PR . .
H13B H 0.5306 0.1726 0.0825 0.128 Uiso 0.60 1 calc PR . .
H13C H 0.5416 0.2789 0.1184 0.128 Uiso 0.60 1 calc PR . .
N131 N 0.5420(4) 0.1139(16) 0.1400(6) 0.055(4) Uiso 0.60 1 d P . .
O132 O 0.5712(5) 0.0837(17) 0.1372(6) 0.081(5) Uiso 0.60 1 d P . .
O133 O 0.5191(4) 0.0754(16) 0.1669(6) 0.077(4) Uiso 0.60 1 d P . .

loop_
_atom_site_aniso_label
_atom_site_aniso_U_11
_atom_site_aniso_U_22
_atom_site_aniso_U_33
_atom_site_aniso_U_23
_atom_site_aniso_U_13
_atom_site_aniso_U_12
Fe1A 0.0275(6) 0.0250(6) 0.0226(5) -0.0016(5) -0.0020(5) -0.0019(5)
N2A 0.023(4) 0.022(4) 0.053(5) -0.003(4) -0.010(3) -0.004(3)
C3A 0.035(5) 0.032(5) 0.061(7) 0.001(5) -0.011(5) -0.011(4)
C4A 0.027(5) 0.036(6) 0.103(11) 0.014(7) -0.009(6) -0.002(5)
C5A 0.038(6) 0.044(7) 0.113(12) 0.026(8) -0.042(7) -0.018(5)
C6A 0.039(5) 0.039(6) 0.054(6) 0.020(5) -0.028(5) -0.017(4)
C7A 0.029(5) 0.020(4) 0.060(6) 0.016(5) -0.017(4) -0.004(4)
N8A 0.018(4) 0.037(5) 0.088(7) -0.032(5) 0.015(4) -0.014(3)
N9A 0.032(4) 0.025(4) 0.039(4) -0.005(3) 0.009(3) -0.012(3)
C10A 0.054(7) 0.073(9) 0.037(6) -0.013(6) 0.018(5) -0.025(6)
C11A 0.045(7) 0.098(12) 0.084(10) -0.043(9) 0.029(7) -0.010(7)
C12A 0.038(6) 0.071(9) 0.127(13) -0.050(10) 0.041(8) -0.025(6)
N13A 0.045(4) 0.026(4) 0.024(3) 0.005(3) -0.008(3) -0.005(3)
N14A 0.036(4) 0.023(4) 0.023(3) -0.005(3) -0.014(3) 0.001(3)
C15A 0.049(6) 0.030(5) 0.020(4) 0.004(4) -0.002(4) 0.005(4)
C16A 0.056(6) 0.045(6) 0.020(4) -0.006(4) -0.006(4) 0.001(5)
C17A 0.093(9) 0.031(5) 0.014(4) -0.001(4) -0.014(5) -0.004(5)
N18A 0.028(4) 0.038(5) 0.023(3) -0.002(3) -0.002(3) 0.005(3)
C19A 0.023(4) 0.054(7) 0.029(5) -0.007(5) -0.006(3) 0.003(4)
C20A 0.018(4) 0.085(9) 0.029(4) -0.031(5) -0.001(3) 0.002(5)
C21A 0.044(6) 0.108(12) 0.047(6) -0.028(8) -0.024(5) 0.041(8)
C22A 0.074(9) 0.121(13) 0.033(5) -0.008(8) -0.006(6) 0.072(9)
C23A 0.044(5) 0.048(6) 0.023(4) -0.001(4) -0.005(4) 0.014(5)
N24A 0.030(4) 0.049(5) 0.026(4) -0.002(4) 0.004(3) -0.008(4)
N25A 0.030(4) 0.035(4) 0.026(4) -0.010(3) 0.006(3) 0.020(3)
C26A 0.054(6) 0.024(5) 0.033(5) -0.004(4) 0.006(4) 0.006(4)
C27A 0.081(8) 0.027(5) 0.054(6) -0.013(5) 0.034(6) -0.027(6)
C28A 0.044(6) 0.047(6) 0.046(6) -0.022(5) 0.019(5) -0.026(5)
N29A 0.066(6) 0.031(5) 0.021(4) -0.001(3) 0.004(4) 0.018(4)
N30A 0.056(5) 0.021(4) 0.021(3) -0.004(3) 0.006(3) -0.007(4)
C31A 0.078(8) 0.035(6) 0.043(6) -0.003(5) 0.014(5) -0.025(6)
C32A 0.114(11) 0.036(7) 0.032(5) -0.004(5) 0.002(6) -0.027(7)
C33A 0.143(14) 0.037(7) 0.034(6) 0.021(6) 0.025(7) 0.035(8)
Fe1B 0.0212(5) 0.0365(7) 0.0214(5) 0.0012(6) -0.0046(5) 0.0023(5)
N2B 0.036(4) 0.052(5) 0.017(3) -0.006(4) -0.003(3) 0.011(4)
C3B 0.057(6) 0.055(7) 0.027(5) -0.006(5) -0.004(4) 0.025(6)
C4B 0.045(6) 0.078(9) 0.031(5) -0.024(6) -0.006(4) 0.028(6)
C5B 0.057(7) 0.066(9) 0.061(7) -0.031(7) -0.023(6) 0.013(7)
C6B 0.037(6) 0.080(9) 0.048(6) 0.003(7) 0.003(5) -0.006(6)
C7B 0.022(4) 0.094(10) 0.018(4) -0.020(5) 0.006(3) -0.009(5)
N8B 0.064(6) 0.044(5) 0.017(3) 0.009(4) 0.005(3) 0.025(4)
N9B 0.046(5) 0.046(5) 0.043(5) 0.018(4) 0.014(4) 0.012(4)
C10B 0.086(9) 0.063(9) 0.064(8) 0.020(7) 0.035(7) 0.013(8)
C11B 0.087(9) 0.037(6) 0.049(6) -0.012(6) 0.018(7) -0.009(6)
C12B 0.101(11) 0.048(7) 0.044(6) -0.003(6) 0.008(7) 0.011(7)
N13B 0.040(4) 0.055(6) 0.026(4) -0.002(4) 0.002(3) -0.016(4)
N14B 0.039(4) 0.035(4) 0.029(4) -0.003(4) 0.002(3) -0.010(4)
C15B 0.071(8) 0.048(7) 0.041(6) 0.003(6) -0.003(5) -0.013(6)
C16B 0.064(7) 0.047(7) 0.033(5) -0.007(5) 0.008(5) -0.011(6)
C17B 0.041(6) 0.064(8) 0.042(6) -0.018(6) 0.018(5) -0.032(6)
N18B 0.025(3) 0.015(3) 0.018(3) 0.000(3) 0.003(3) 0.001(3)
C19B 0.019(4) 0.025(4) 0.033(4) 0.017(4) -0.001(3) 0.003(3)
C20B 0.025(4) 0.033(5) 0.033(4) -0.003(4) -0.002(3) -0.001(4)
C21B 0.022(4) 0.028(5) 0.033(4) 0.008(4) -0.016(3) -0.004(3)
C22B 0.031(4) 0.030(5) 0.020(4) -0.005(4) -0.008(3) 0.000(4)
C23B 0.025(4) 0.033(5) 0.019(4) -0.006(4) -0.005(3) 0.005(4)
N24B 0.026(3) 0.021(4) 0.028(4) -0.001(3) 0.001(3) -0.002(3)
N25B 0.024(4) 0.040(5) 0.034(4) -0.008(4) -0.009(3) 0.007(3)
C26B 0.039(5) 0.051(6) 0.030(5) -0.002(5) 0.005(4) -0.004(5)
C27B 0.040(5) 0.048(6) 0.039(5) -0.016(5) 0.004(4) 0.015(5)
C28B 0.028(5) 0.048(6) 0.045(5) -0.003(5) 0.005(4) 0.007(4)
N29B 0.025(3) 0.026(4) 0.024(3) -0.003(3) -0.003(3) 0.004(3)
N30B 0.029(4) 0.044(5) 0.030(4) 0.005(4) -0.003(3) 0.004(4)
C31B 0.026(4) 0.042(6) 0.032(5) -0.006(4) -0.004(3) 0.016(4)
C32B 0.050(6) 0.029(5) 0.026(4) -0.002(4) 0.006(4) 0.006(4)
C33B 0.037(5) 0.030(5) 0.024(4) 0.000(4) 0.003(4) 0.000(4)
Co34 0.0210(5) 0.0223(6) 0.0220(5) -0.0004(5) 0.0011(4) -0.0021(4)
C35 0.029(4) 0.030(5) 0.019(4) -0.001(4) 0.002(3) 0.005(4)
C36 0.017(4) 0.034(5) 0.029(4) 0.005(4) 0.009(3) -0.005(3)
B37 0.034(5) 0.018(5) 0.031(5) -0.005(4) 0.006(4) -0.005(4)
B38 0.022(5) 0.037(6) 0.024(4) 0.001(4) -0.001(3) 0.004(4)
B39 0.023(5) 0.033(6) 0.031(5) -0.005(5) 0.009(4) 0.010(4)
B40 0.031(5) 0.053(7) 0.026(5) 0.002(5) 0.012(4) -0.008(5)
B41 0.031(5) 0.049(7) 0.027(5) 0.005(5) 0.008(4) -0.011(5)
B42 0.023(5) 0.050(7) 0.021(4) -0.007(5) -0.001(4) -0.007(5)
B43 0.023(5) 0.048(7) 0.032(5) -0.009(5) -0.005(4) 0.008(4)
B44 0.018(4) 0.026(5) 0.032(5) -0.002(4) -0.001(4) -0.002(4)
B45 0.033(5) 0.045(7) 0.022(4) -0.007(5) 0.001(4) 0.004(5)
C46 0.016(4) 0.038(5) 0.021(4) -0.006(4) -0.004(3) -0.001(4)
C47 0.023(4) 0.023(4) 0.037(5) 0.009(4) 0.006(4) -0.003(3)
B48 0.024(5) 0.026(5) 0.042(6) -0.007(5) -0.003(4) 0.005(4)
B49 0.024(5) 0.024(5) 0.034(5) 0.004(4) 0.004(4) 0.004(4)
B50 0.024(5) 0.020(5) 0.035(5) -0.001(4) 0.010(4) -0.002(4)
B51 0.023(5) 0.032(6) 0.045(6) 0.000(5) -0.008(4) 0.007(4)
B52 0.036(5) 0.019(5) 0.042(6) -0.002(5) 0.002(5) -0.001(4)
B53 0.034(5) 0.029(6) 0.029(5) -0.004(4) 0.007(4) 0.000(4)
B54 0.031(6) 0.032(6) 0.051(7) 0.014(6) 0.005(5) -0.008(5)
B55 0.015(4) 0.023(5) 0.048(6) -0.003(5) 0.000(4) -0.001(4)
B56 0.017(4) 0.043(6) 0.031(5) -0.004(5) 0.002(3) -0.014(4)
Co57 0.0291(6) 0.0210(6) 0.0164(4) -0.0014(5) -0.0007(4) 0.0004(5)
C58 0.036(5) 0.032(5) 0.019(4) -0.004(4) 0.001(3) 0.008(4)
C59 0.034(5) 0.031(5) 0.044(5) 0.014(5) -0.012(4) 0.000(4)
B60 0.047(6) 0.038(7) 0.029(5) -0.012(5) -0.009(4) 0.013(5)
B61 0.047(6) 0.031(6) 0.022(5) 0.004(4) 0.012(4) -0.002(5)
B62 0.032(5) 0.037(6) 0.034(5) 0.008(5) -0.015(4) 0.000(5)
B63 0.030(5) 0.030(6) 0.042(6) 0.003(5) 0.008(4) 0.004(4)
B64 0.035(6) 0.053(8) 0.047(7) 0.018(6) -0.006(5) 0.007(6)
B65 0.066(8) 0.042(7) 0.019(5) 0.003(5) 0.003(5) 0.007(6)
B66 0.041(6) 0.021(5) 0.038(6) -0.002(5) -0.001(5) 0.001(4)
B67 0.043(6) 0.030(6) 0.032(5) -0.006(5) 0.006(4) 0.007(5)
B68 0.035(5) 0.025(5) 0.026(5) 0.007(4) -0.001(4) 0.013(4)
C69 0.037(5) 0.028(5) 0.017(4) 0.006(4) 0.001(3) -0.001(4)
C70 0.031(3) 0.019(3) 0.017(3) -0.016(3) 0.009(3) -0.011(3)
B71 0.049(6) 0.018(5) 0.016(4) -0.009(4) 0.000(4) 0.012(4)
B72 0.038(6) 0.030(6) 0.027(5) -0.006(5) 0.003(4) 0.001(5)
B73 0.031(5) 0.024(5) 0.026(5) 0.000(4) -0.009(4) -0.007(4)
B74 0.057(7) 0.023(6) 0.040(6) 0.010(5) 0.008(5) 0.012(5)
B75 0.070(8) 0.027(6) 0.022(5) 0.002(5) -0.005(5) 0.015(6)
B76 0.034(5) 0.040(6) 0.042(6) -0.007(5) -0.003(4) 0.017(5)
B77 0.035(6) 0.043(7) 0.025(5) 0.000(5) -0.006(4) 0.012(5)
B78 0.040(6) 0.026(5) 0.030(5) -0.007(5) 0.000(4) 0.002(4)
B79 0.050(7) 0.029(6) 0.041(6) -0.005(5) -0.005(5) 0.014(5)
Co80 0.0266(5) 0.0206(6) 0.0205(5) -0.0024(5) -0.0011(4) -0.0012(5)
C81 0.042(5) 0.036(6) 0.025(4) -0.004(4) 0.003(4) -0.012(4)
C82 0.025(4) 0.036(5) 0.034(5) -0.011(4) -0.003(3) 0.000(4)
B83 0.040(5) 0.029(6) 0.011(4) -0.013(4) -0.004(4) 0.002(5)
B84 0.036(5) 0.021(5) 0.027(5) 0.001(4) -0.010(4) -0.006(4)
B85 0.049(6) 0.022(5) 0.020(4) 0.003(4) -0.002(4) -0.016(5)
B86 0.054(7) 0.038(7) 0.053(7) -0.007(6) -0.003(6) -0.011(6)
B87 0.041(6) 0.030(6) 0.033(5) -0.006(5) -0.009(5) -0.012(5)
B88 0.059(7) 0.023(5) 0.024(5) -0.009(4) -0.002(5) 0.004(5)
B89 0.057(7) 0.013(5) 0.034(5) -0.007(5) 0.006(5) 0.003(5)
B90 0.049(6) 0.028(6) 0.023(5) -0.005(4) -0.002(4) -0.011(5)
B91 0.061(8) 0.042(7) 0.036(6) -0.016(6) -0.004(5) -0.012(6)
C92 0.040(5) 0.020(5) 0.030(4) -0.012(4) -0.003(4) 0.003(4)
C93 0.025(4) 0.018(4) 0.052(6) 0.022(4) 0.014(4) 0.012(3)
B94 0.016(4) 0.023(5) 0.046(6) -0.016(5) 0.000(4) 0.004(4)
B95 0.035(5) 0.029(6) 0.039(6) -0.004(5) -0.012(4) -0.009(5)
B96 0.032(5) 0.041(6) 0.024(5) -0.005(5) -0.004(4) -0.009(5)
B97 0.047(6) 0.033(6) 0.026(5) -0.004(5) 0.002(4) -0.005(5)
B98 0.050(7) 0.022(5) 0.044(6) 0.010(5) -0.005(5) -0.012(5)
B99 0.036(6) 0.045(7) 0.037(6) -0.003(5) 0.002(4) -0.022(5)
B100 0.038(6) 0.050(7) 0.033(5) -0.005(6) -0.002(5) -0.001(5)
B101 0.043(6) 0.036(6) 0.034(5) -0.004(5) -0.009(5) -0.015(5)
B102 0.042(6) 0.046(8) 0.050(7) -0.019(6) -0.001(5) -0.012(6)
Co10 0.0184(5) 0.0213(6) 0.0264(5) -0.0015(5) 0.0005(4) 0.0002(4)
C104 0.022(4) 0.019(4) 0.035(4) -0.006(4) -0.001(3) -0.006(3)
C105 0.024(4) 0.030(5) 0.027(4) 0.002(4) 0.004(3) 0.004(4)
B106 0.033(5) 0.015(4) 0.036(5) -0.011(4) -0.005(4) -0.002(4)
B107 0.024(5) 0.036(6) 0.037(5) -0.010(5) 0.002(4) -0.001(4)
B108 0.024(5) 0.024(5) 0.027(5) 0.006(4) -0.003(4) -0.010(4)
B109 0.013(4) 0.022(5) 0.030(5) -0.002(4) -0.006(3) 0.001(3)
B110 0.017(4) 0.016(5) 0.055(6) 0.001(5) 0.002(4) 0.003(4)
B111 0.032(5) 0.033(6) 0.027(5) -0.009(5) 0.006(4) -0.003(5)
B112 0.031(5) 0.039(6) 0.030(5) 0.004(5) 0.003(4) -0.006(5)
B113 0.024(5) 0.031(6) 0.049(6) 0.024(5) -0.002(4) 0.001(4)
B114 0.030(5) 0.028(5) 0.035(5) -0.001(5) -0.003(4) -0.008(4)
C115 0.024(4) 0.026(5) 0.025(4) -0.007(4) 0.003(3) 0.006(4)
C116 0.032(4) 0.023(5) 0.032(4) 0.006(4) -0.008(4) 0.004(4)
B117 0.021(4) 0.011(4) 0.039(5) 0.002(4) -0.003(4) -0.001(3)
B118 0.017(4) 0.033(6) 0.028(5) 0.010(4) 0.001(3) 0.000(4)
B119 0.027(5) 0.021(5) 0.037(5) 0.003(4) 0.001(4) 0.006(4)
B120 0.031(5) 0.039(6) 0.031(5) 0.007(5) 0.009(4) -0.003(5)
B121 0.031(5) 0.036(6) 0.037(6) 0.000(5) 0.008(4) -0.003(5)
B122 0.029(5) 0.039(6) 0.038(6) -0.005(5) 0.002(4) -0.014(5)
B123 0.016(4) 0.039(6) 0.030(5) 0.004(5) 0.001(4) 0.005(4)
B124 0.027(5) 0.021(5) 0.031(5) 0.000(4) 0.000(4) 0.003(4)
B125 0.018(4) 0.042(7) 0.037(5) 0.011(5) 0.008(4) 0.001(4)
C126 0.059(8) 0.086(11) 0.033(6) 0.017(7) 0.003(5) 0.014(8)
N127 0.047(6) 0.035(5) 0.061(7) 0.016(5) 0.000(5) 0.002(5)
O128 0.069(6) 0.076(7) 0.035(4) 0.001(5) 0.007(4) -0.003(5)
O129 0.059(6) 0.058(6) 0.089(7) 0.012(6) -0.011(5) 0.016(5)

loop_
_atom_type_symbol
_atom_type_description
_atom_type_scat_dispersion_real
_atom_type_scat_dispersion_imag
_atom_type_scat_source
C C 0.0033 0.0016 'International Tables Vol C Tables 4.2.6.8 and 6.1.1.4'
B B 0.0013 0.0007 'International Tables Vol C Tables 4.2.6.8 and 6.1.1.4'
Co Co 0.3494 0.9721 'International Tables Vol C Tables 4.2.6.8 and 6.1.1.4'
Fe Fe 0.3463 0.8444 'International Tables Vol C Tables 4.2.6.8 and 6.1.1.4'
N N 0.0061 0.0033 'International Tables Vol C Tables 4.2.6.8 and 6.1.1.4'
O O 0.0106 0.0060 'International Tables Vol C Tables 4.2.6.8 and 6.1.1.4'
H H 0.0000 0.0000 'International Tables Vol C Tables 4.2.6.8 and 6.1.1.4'

loop_
_geom_angle_atom_site_label_1
_geom_angle_atom_site_label_2
_geom_angle_atom_site_label_3
_geom_angle
_geom_angle_site_symmetry_1
_geom_angle_site_symmetry_3
_geom_angle_publ_flag
N18A Fe1A N2A 178.3(3) . . ?
N18A Fe1A N25A 80.2(3) . . ?
N2A Fe1A N25A 98.5(3) . . ?
N18A Fe1A N30A 79.7(3) . . ?
N2A Fe1A N30A 101.6(3) . . ?
N25A Fe1A N30A 160.0(3) . . ?
N18A Fe1A N14A 98.5(3) . . ?
N2A Fe1A N14A 80.4(3) . . ?
N25A Fe1A N14A 90.8(3) . . ?
N30A Fe1A N14A 92.3(3) . . ?
N18A Fe1A N9A 101.6(3) . . ?
N2A Fe1A N9A 79.6(4) . . ?
N25A Fe1A N9A 93.9(3) . . ?
N30A Fe1A N9A 90.0(3) . . ?
N14A Fe1A N9A 159.9(3) . . ?
C3A N2A C7A 121.6(8) . . ?
C3A N2A Fe1A 120.6(7) . . ?
C7A N2A Fe1A 117.8(6) . . ?
N2A C3A C4A 121.5(11) . . ?
N2A C3A N8A 110.3(8) . . ?
C4A C3A N8A 128.1(11) . . ?
C5A C4A C3A 117.1(12) . . ?
C4A C5A C6A 124.8(10) . . ?
C7A C6A C5A 113.9(10) . . ?
N2A C7A N13A 113.1(7) . . ?
N2A C7A C6A 121.0(10) . . ?
N13A C7A C6A 125.8(10) . . ?
N9A N8A C12A 110.8(11) . . ?
N9A N8A C3A 116.6(8) . . ?
C12A N8A C3A 132.5(11) . . ?
C10A N9A N8A 105.7(9) . . ?
C10A N9A Fe1A 141.1(8) . . ?
N8A N9A Fe1A 112.8(6) . . ?
N9A C10A C11A 110.6(12) . . ?
C12A C11A C10A 104.1(11) . . ?
C11A C12A N8A 108.7(12) . . ?
C17A N13A N14A 111.0(8) . . ?
C17A N13A C7A 133.8(9) . . ?
N14A N13A C7A 115.2(7) . . ?
C15A N14A N13A 105.2(7) . . ?
C15A N14A Fe1A 141.3(6) . . ?
N13A N14A Fe1A 113.5(6) . . ?
N14A C15A C16A 109.5(9) . . ?
C17A C16A C15A 107.1(9) . . ?
N13A C17A C16A 107.1(8) . . ?
C23A N18A C19A 118.5(8) . . ?
C23A N18A Fe1A 121.6(7) . . ?
C19A N18A Fe1A 119.7(6) . . ?
N18A C19A N24A 110.8(7) . . ?
N18A C19A C20A 121.7(10) . . ?
N24A C19A C20A 127.4(10) . . ?
C21A C20A C19A 117.6(11) . . ?
C20A C21A C22A 121.1(10) . . ?
C23A C22A C21A 116.5(13) . . ?
N18A C23A C22A 124.5(12) . . ?
N18A C23A N29A 109.1(8) . . ?
C22A C23A N29A 126.4(12) . . ?
C28A N24A N25A 112.3(9) . . ?
C28A N24A C19A 131.6(9) . . ?
N25A N24A C19A 116.0(8) . . ?
C26A N25A N24A 103.7(8) . . ?
C26A N25A Fe1A 143.3(7) . . ?
N24A N25A Fe1A 113.0(6) . . ?
N25A C26A C27A 112.7(10) . . ?
C26A C27A C28A 103.9(9) . . ?
N24A C28A C27A 107.0(9) . . ?
N30A N29A C33A 109.8(10) . . ?
N30A N29A C23A 117.4(8) . . ?
C33A N29A C23A 132.8(10) . . ?
C31A N30A N29A 105.5(9) . . ?
C31A N30A Fe1A 142.3(8) . . ?
N29A N30A Fe1A 112.2(6) . . ?
N30A C31A C32A 112.5(11) . . ?
C33A C32A C31A 104.1(10) . . ?
C32A C33A N29A 108.2(11) . . ?
N18B Fe1B N2B 159.6(3) . . ?
N18B Fe1B N14B 102.2(3) . . ?
N2B Fe1B N14B 71.7(3) . . ?
N18B Fe1B N25B 74.1(3) . . ?
N2B Fe1B N25B 124.7(3) . . ?
N14B Fe1B N25B 92.2(3) . . ?
N18B Fe1B N9B 112.3(3) . . ?
N2B Fe1B N9B 74.6(3) . . ?
N14B Fe1B N9B 145.3(3) . . ?
N25B Fe1B N9B 100.4(3) . . ?
N18B Fe1B N30B 72.8(3) . . ?
N2B Fe1B N30B 88.1(3) . . ?
N14B Fe1B N30B 94.3(3) . . ?
N25B Fe1B N30B 146.9(3) . . ?
N9B Fe1B N30B 92.4(3) . . ?
C7B N2B C3B 117.3(10) . . ?
C7B N2B Fe1B 122.1(7) . . ?
C3B N2B Fe1B 118.8(7) . . ?
N2B C3B C4B 123.6(12) . . ?
N2B C3B N8B 112.6(9) . . ?
C4B C3B N8B 123.7(11) . . ?
C5B C4B C3B 114.1(12) . . ?
C4B C5B C6B 125.2(11) . . ?
C7B C6B C5B 112.3(12) . . ?
N2B C7B N13B 111.8(8) . . ?
N2B C7B C6B 127.2(13) . . ?
N13B C7B C6B 120.9(11) . . ?
C12B N8B N9B 108.2(10) . . ?
C12B N8B C3B 130.9(10) . . ?
N9B N8B C3B 120.7(8) . . ?
C10B N9B N8B 108.9(10) . . ?
C10B N9B Fe1B 138.3(8) . . ?
N8B N9B Fe1B 112.1(7) . . ?
N9B C10B C11B 105.2(12) . . ?
C12B C11B C10B 108.6(12) . . ?
C11B C12B N8B 109.1(12) . . ?
C7B N13B N14B 118.6(8) . . ?
C7B N13B C17B 135.5(9) . . ?
N14B N13B C17B 105.8(9) . . ?
C15B N14B N13B 107.0(9) . . ?
C15B N14B Fe1B 139.0(7) . . ?
N13B N14B Fe1B 113.7(6) . . ?
N14B C15B C16B 111.9(11) . . ?
C17B C16B C15B 103.2(11) . . ?
C16B C17B N13B 112.0(9) . . ?
C19B N18B C23B 115.9(7) . . ?
C19B N18B Fe1B 120.9(5) . . ?
C23B N18B Fe1B 123.2(5) . . ?
N18B C19B C20B 124.4(8) . . ?
N18B C19B N24B 112.0(7) . . ?
C20B C19B N24B 123.5(8) . . ?
C19B C20B C21B 118.2(8) . . ?
C20B C21B C22B 120.1(7) . . ?
C23B C22B C21B 116.1(7) . . ?
N18B C23B C22B 124.9(7) . . ?
N18B C23B N29B 111.1(7) . . ?
C22B C23B N29B 123.9(7) . . ?
C28B N24B N25B 112.4(7) . . ?
C28B N24B C19B 128.8(7) . . ?
N25B N24B C19B 118.4(6) . . ?
C26B N25B N24B 103.4(7) . . ?
C26B N25B Fe1B 140.8(6) . . ?
N24B N25B Fe1B 114.3(5) . . ?
N25B C26B C27B 112.5(9) . . ?
C26B C27B C28B 105.5(8) . . ?
N24B C28B C27B 106.2(8) . . ?
C33B N29B N30B 111.6(7) . . ?
C33B N29B C23B 129.6(7) . . ?
N30B N29B C23B 118.8(7) . . ?
C31B N30B N29B 104.7(7) . . ?
C31B N30B Fe1B 141.3(6) . . ?
N29B N30B Fe1B 113.7(5) . . ?
N30B C31B C32B 112.6(8) . . ?
C31B C32B C33B 104.4(8) . . ?
N29B C33B C32B 106.7(8) . . ?
C36 Co34 C47 101.3(4) . . ?
C36 Co34 C35 47.7(3) . . ?
C47 Co34 C35 137.4(4) . . ?
C36 Co34 C46 96.9(3) . . ?
C47 Co34 C46 46.0(3) . . ?
C35 Co34 C46 102.0(3) . . ?
C36 Co34 B48 135.3(4) . . ?
C47 Co34 B48 49.0(4) . . ?
C35 Co34 B48 173.6(4) . . ?
C46 Co34 B48 83.6(4) . . ?
C36 Co34 B39 84.2(4) . . ?
C47 Co34 B39 173.9(4) . . ?
C35 Co34 B39 48.6(3) . . ?
C46 Co34 B39 136.6(4) . . ?
B48 Co34 B39 125.0(4) . . ?
C36 Co34 B50 125.5(4) . . ?
C47 Co34 B50 82.5(4) . . ?
C35 Co34 B50 93.8(4) . . ?
C46 Co34 B50 48.2(4) . . ?
B48 Co34 B50 87.7(4) . . ?
B39 Co34 B50 96.5(4) . . ?
C36 Co34 B37 48.3(4) . . ?
C47 Co34 B37 94.0(4) . . ?
C35 Co34 B37 84.0(4) . . ?
C46 Co34 B37 125.0(4) . . ?
B48 Co34 B37 95.3(4) . . ?
B39 Co34 B37 87.6(4) . . ?
B50 Co34 B37 172.3(4) . . ?
C36 Co34 B49 173.4(4) . . ?
C47 Co34 B49 84.2(4) . . ?
C35 Co34 B49 125.7(4) . . ?
C46 Co34 B49 84.3(4) . . ?
B48 Co34 B49 51.3(4) . . ?
B39 Co34 B49 90.5(4) . . ?
B50 Co34 B49 51.2(4) . . ?
B37 Co34 B49 135.5(4) . . ?
C36 Co34 B38 84.5(4) . . ?
C47 Co34 B38 126.6(4) . . ?
C35 Co34 B38 84.5(4) . . ?
C46 Co34 B38 172.5(4) . . ?
B48 Co34 B38 90.2(4) . . ?
B39 Co34 B38 50.8(4) . . ?
B50 Co34 B38 136.0(4) . . ?
B37 Co34 B38 51.3(4) . . ?
B49 Co34 B38 95.1(4) . . ?
C36 C35 B39 111.1(7) . . ?
C36 C35 B44 110.9(7) . . ?
B39 C35 B44 64.1(5) . . ?
C36 C35 B40 62.0(6) . . ?
B39 C35 B40 115.4(7) . . ?
B44 C35 B40 61.8(6) . . ?
C36 C35 Co34 65.8(4) . . ?
B39 C35 Co34 67.2(4) . . ?
B44 C35 Co34 125.1(6) . . ?
B40 C35 Co34 124.1(6) . . ?
C35 C36 B41 111.4(7) . . ?
C35 C36 B37 112.3(7) . . ?
B41 C36 B37 64.5(6) . . ?
C35 C36 B40 61.7(5) . . ?
B41 C36 B40 61.5(6) . . ?
B37 C36 B40 115.3(7) . . ?
C35 C36 Co34 66.5(4) . . ?
B41 C36 Co34 126.6(6) . . ?
B37 C36 Co34 68.0(4) . . ?
B40 C36 Co34 124.5(6) . . ?
C36 B37 B42 105.3(7) . . ?
C36 B37 B41 57.2(5) . . ?
B42 B37 B41 61.8(6) . . ?
C36 B37 B38 104.8(7) . . ?
B42 B37 B38 60.6(6) . . ?
B41 B37 B38 109.2(7) . . ?
C36 B37 Co34 63.7(4) . . ?
B42 B37 Co34 118.3(6) . . ?
B41 B37 Co34 116.3(6) . . ?
B38 B37 Co34 64.7(4) . . ?
B43 B38 B39 58.6(6) . . ?
B43 B38 B42 60.4(6) . . ?
B39 B38 B42 107.5(7) . . ?
B43 B38 B37 105.0(7) . . ?
B39 B38 B37 106.2(7) . . ?
B42 B38 B37 58.1(5) . . ?
B43 B38 Co34 114.7(6) . . ?
B39 B38 Co34 64.0(4) . . ?
B42 B38 Co34 115.5(6) . . ?
B37 B38 Co34 64.0(4) . . ?
C35 B39 B43 102.8(7) . . ?
C35 B39 B38 105.5(7) . . ?
B43 B39 B38 60.2(6) . . ?
C35 B39 B44 58.1(5) . . ?
B43 B39 B44 58.8(5) . . ?
B38 B39 B44 108.3(7) . . ?
C35 B39 Co34 64.1(4) . . ?
B43 B39 Co34 117.0(7) . . ?
B38 B39 Co34 65.2(4) . . ?
B44 B39 Co34 117.1(6) . . ?
C35 B40 C36 56.3(5) . . ?
C35 B40 B41 103.4(7) . . ?
C36 B40 B41 57.1(6) . . ?
C35 B40 B44 58.2(5) . . ?
C36 B40 B44 103.5(7) . . ?
B41 B40 B44 109.0(8) . . ?
C35 B40 B45 104.1(7) . . ?
C36 B40 B45 104.1(7) . . ?
B41 B40 B45 61.8(7) . . ?
B44 B40 B45 60.0(6) . . ?
C36 B41 B40 61.4(6) . . ?
C36 B41 B37 58.3(5) . . ?
B40 B41 B37 110.2(7) . . ?
C36 B41 B45 105.9(8) . . ?
B40 B41 B45 60.0(6) . . ?
B37 B41 B45 107.7(7) . . ?
C36 B41 B42 103.5(7) . . ?
B40 B41 B42 108.9(8) . . ?
B37 B41 B42 58.4(6) . . ?
B45 B41 B42 60.5(6) . . ?
B37 B42 B43 106.5(7) . . ?
B37 B42 B38 61.3(5) . . ?
B43 B42 B38 59.2(6) . . ?
B37 B42 B41 59.9(6) . . ?
B43 B42 B41 104.5(7) . . ?
B38 B42 B41 108.3(6) . . ?
B37 B42 B45 108.0(7) . . ?
B43 B42 B45 58.2(6) . . ?
B38 B42 B45 107.7(8) . . ?
B41 B42 B45 59.4(6) . . ?
B44 B43 B39 62.0(6) . . ?
B44 B43 B45 60.5(6) . . ?
B39 B43 B45 111.2(7) . . ?
B44 B43 B38 111.6(7) . . ?
B39 B43 B38 61.2(6) . . ?
B45 B43 B38 111.6(8) . . ?
B44 B43 B42 110.0(7) . . ?
B39 B43 B42 109.6(7) . . ?
B45 B43 B42 61.6(6) . . ?
B38 B43 B42 60.4(6) . . ?
C35 B44 B43 102.9(7) . . ?
C35 B44 B40 60.1(5) . . ?
B43 B44 B40 107.7(8) . . ?
C35 B44 B45 105.7(7) . . ?
B43 B44 B45 60.3(6) . . ?
B40 B44 B45 60.3(6) . . ?
C35 B44 B39 57.8(5) . . ?
B43 B44 B39 59.1(6) . . ?
B40 B44 B39 108.8(7) . . ?
B45 B44 B39 108.7(7) . . ?
B43 B45 B44 59.2(6) . . ?
B43 B45 B40 106.4(7) . . ?
B44 B45 B40 59.7(6) . . ?
B43 B45 B41 106.5(7) . . ?
B44 B45 B41 105.9(7) . . ?
B40 B45 B41 58.2(6) . . ?
B43 B45 B42 60.2(6) . . ?
B44 B45 B42 107.7(7) . . ?
B40 B45 B42 107.1(7) . . ?
B41 B45 B42 60.1(6) . . ?
C47 C46 B55 111.2(7) . . ?
C47 C46 B51 62.8(6) . . ?
B55 C46 B51 61.3(6) . . ?
C47 C46 B50 112.1(7) . . ?
B55 C46 B50 63.1(6) . . ?
B51 C46 B50 114.8(7) . . ?
C47 C46 Co34 66.7(4) . . ?
B55 C46 Co34 124.6(6) . . ?
B51 C46 Co34 125.5(6) . . ?
B50 C46 Co34 67.4(4) . . ?
C46 C47 B52 111.8(6) . . ?
C46 C47 B51 61.0(5) . . ?
B52 C47 B51 63.3(6) . . ?
C46 C47 B48 112.9(7) . . ?
B52 C47 B48 63.1(6) . . ?
B51 C47 B48 116.1(7) . . ?
C46 C47 Co34 67.3(4) . . ?
B52 C47 Co34 124.4(6) . . ?
B51 C47 Co34 124.4(6) . . ?
B48 C47 Co34 67.1(4) . . ?
C47 B48 B52 57.3(5) . . ?
C47 B48 B53 102.0(7) . . ?
B52 B48 B53 59.5(6) . . ?
C47 B48 B49 103.9(7) . . ?
B52 B48 B49 107.4(7) . . ?
B53 B48 B49 59.2(6) . . ?
C47 B48 Co34 64.0(5) . . ?
B52 B48 Co34 116.3(6) . . ?
B53 B48 Co34 116.0(6) . . ?
B49 B48 Co34 64.8(4) . . ?
B53 B49 B54 58.5(6) . . ?
B53 B49 B48 60.3(6) . . ?
B54 B49 B48 106.5(7) . . ?
B53 B49 B50 104.5(7) . . ?
B54 B49 B50 58.1(6) . . ?
B48 B49 B50 105.9(7) . . ?
B53 B49 Co34 116.3(6) . . ?
B54 B49 Co34 115.4(6) . . ?
B48 B49 Co34 64.0(4) . . ?
B50 B49 Co34 64.1(4) . . ?
C46 B50 B54 104.3(7) . . ?
C46 B50 B55 57.9(5) . . ?
B54 B50 B55 60.0(6) . . ?
C46 B50 B49 105.1(7) . . ?
B54 B50 B49 60.7(6) . . ?
B55 B50 B49 108.6(7) . . ?
C46 B50 Co34 64.4(4) . . ?
B54 B50 Co34 118.0(6) . . ?
B55 B50 Co34 117.3(6) . . ?
B49 B50 Co34 64.6(4) . . ?
C46 B51 C47 56.2(5) . . ?
C46 B51 B55 59.2(6) . . ?
C47 B51 B55 104.3(7) . . ?
C46 B51 B56 105.4(7) . . ?
C47 B51 B56 104.3(7) . . ?
B55 B51 B56 60.8(6) . . ?
C46 B51 B52 103.1(7) . . ?
C47 B51 B52 57.3(6) . . ?
B55 B51 B52 108.1(8) . . ?
B56 B51 B52 60.3(6) . . ?
C47 B52 B48 59.6(6) . . ?
C47 B52 B51 59.4(6) . . ?
B48 B52 B51 110.0(7) . . ?
C47 B52 B56 105.1(7) . . ?
B48 B52 B56 109.8(8) . . ?
B51 B52 B56 59.5(6) . . ?
C47 B52 B53 105.2(7) . . ?
B48 B52 B53 61.4(6) . . ?
B51 B52 B53 107.0(7) . . ?
B56 B52 B53 59.3(6) . . ?
B56 B53 B54 60.7(6) . . ?
B56 B53 B52 60.2(6) . . ?
B54 B53 B52 108.0(8) . . ?
B56 B53 B49 110.6(7) . . ?
B54 B53 B49 61.2(6) . . ?
B52 B53 B49 108.2(7) . . ?
B56 B53 B48 108.7(7) . . ?
B54 B53 B48 108.9(7) . . ?
B52 B53 B48 59.1(6) . . ?
B49 B53 B48 60.5(5) . . ?
B53 B54 B50 108.4(7) . . ?
B53 B54 B55 106.9(8) . . ?
B50 B54 B55 60.0(6) . . ?
B53 B54 B56 59.6(6) . . ?
B50 B54 B56 108.2(8) . . ?
B55 B54 B56 59.5(6) . . ?
B53 B54 B49 60.3(6) . . ?
B50 B54 B49 61.2(6) . . ?
B55 B54 B49 109.0(7) . . ?
B56 B54 B49 108.9(7) . . ?
C46 B55 B51 59.5(6) . . ?
C46 B55 B56 105.9(7) . . ?
B51 B55 B56 61.0(6) . . ?
C46 B55 B50 59.0(5) . . ?
B51 B55 B50 109.8(7) . . ?
B56 B55 B50 109.1(7) . . ?
C46 B55 B54 105.1(7) . . ?
B51 B55 B54 109.9(8) . . ?
B56 B55 B54 60.7(7) . . ?
B50 B55 B54 59.9(6) . . ?
B55 B56 B53 107.2(7) . . ?
B55 B56 B51 58.2(6) . . ?
B53 B56 B51 108.6(7) . . ?
B55 B56 B52 106.0(7) . . ?
B53 B56 B52 60.5(6) . . ?
B51 B56 B52 60.2(6) . . ?
B55 B56 B54 59.8(6) . . ?
B53 B56 B54 59.7(6) . . ?
B51 B56 B54 106.9(8) . . ?
B52 B56 B54 107.3(7) . . ?
C59 Co57 C58 45.6(4) . . ?
C59 Co57 B72 175.4(4) . . ?
C58 Co57 B72 130.9(4) . . ?
C59 Co57 C69 99.9(4) . . ?
C58 Co57 C69 101.8(4) . . ?
B72 Co57 C69 83.5(4) . . ?
C59 Co57 B73 129.7(4) . . ?
C58 Co57 B73 97.3(4) . . ?
B72 Co57 B73 50.9(4) . . ?
C69 Co57 B73 47.9(4) . . ?
C59 Co57 B71 131.2(4) . . ?
C58 Co57 B71 173.5(4) . . ?
B72 Co57 B71 51.8(4) . . ?
C69 Co57 B71 84.1(4) . . ?
B73 Co57 B71 88.6(4) . . ?
C59 Co57 B60 50.0(4) . . ?
C58 Co57 B60 82.5(4) . . ?
B72 Co57 B60 129.4(4) . . ?
C69 Co57 B60 131.9(4) . . ?
B73 Co57 B60 179.7(4) . . ?
B71 Co57 B60 91.6(4) . . ?
C59 Co57 B62 82.6(4) . . ?
C58 Co57 B62 47.3(4) . . ?
B72 Co57 B62 92.9(4) . . ?
C69 Co57 B62 131.4(4) . . ?
B73 Co57 B62 93.6(4) . . ?
B71 Co57 B62 129.9(4) . . ?
B60 Co57 B62 86.4(4) . . ?
C59 Co57 B61 84.8(4) . . ?
C58 Co57 B61 83.5(4) . . ?
B72 Co57 B61 92.0(4) . . ?
C69 Co57 B61 174.5(4) . . ?
B73 Co57 B61 130.5(4) . . ?
B71 Co57 B61 90.7(4) . . ?
B60 Co57 B61 49.8(5) . . ?
B62 Co57 B61 51.6(4) . . ?
C59 Co57 C70 102.1(4) . . ?
C58 Co57 C70 134.4(3) . . ?
B72 Co57 C70 82.4(4) . . ?
C69 Co57 C70 44.6(3) . . ?
B73 Co57 C70 80.6(4) . . ?
B71 Co57 C70 49.1(4) . . ?
B60 Co57 C70 99.4(4) . . ?
B62 Co57 C70 174.1(4) . . ?
B61 Co57 C70 131.9(4) . . ?
C59 C58 B62 113.4(7) . . ?
C59 C58 B67 112.6(7) . . ?
B62 C58 B67 65.9(6) . . ?
C59 C58 B63 62.7(6) . . ?
B62 C58 B63 116.9(7) . . ?
B67 C58 B63 61.3(6) . . ?
C59 C58 Co57 66.2(5) . . ?
B62 C58 Co57 67.2(5) . . ?
B67 C58 Co57 126.9(6) . . ?
B63 C58 Co57 124.9(6) . . ?
C58 C59 B63 62.0(6) . . ?
C58 C59 B64 110.1(8) . . ?
B63 C59 B64 61.3(7) . . ?
C58 C59 B60 110.4(7) . . ?
B63 C59 B60 113.0(8) . . ?
B64 C59 B60 62.1(7) . . ?
C58 C59 Co57 68.1(4) . . ?
B63 C59 Co57 126.0(6) . . ?
B64 C59 Co57 123.8(7) . . ?
B60 C59 Co57 66.6(5) . . ?
B65 B60 C59 104.8(8) . . ?
B65 B60 B61 62.0(7) . . ?
C59 B60 B61 105.4(7) . . ?
B65 B60 B64 60.0(7) . . ?
C59 B60 B64 58.6(6) . . ?
B61 B60 B64 110.1(9) . . ?
B65 B60 Co57 119.9(7) . . ?
C59 B60 Co57 63.3(5) . . ?
B61 B60 Co57 65.6(5) . . ?
B64 B60 Co57 117.6(7) . . ?
B60 B61 B65 58.2(7) . . ?
B60 B61 B66 104.3(8) . . ?
B65 B61 B66 58.5(6) . . ?
B60 B61 B62 105.7(7) . . ?
B65 B61 B62 105.8(7) . . ?
B66 B61 B62 59.3(6) . . ?
B60 B61 Co57 64.7(5) . . ?
B65 B61 Co57 115.8(7) . . ?
B66 B61 Co57 115.5(6) . . ?
B62 B61 Co57 63.8(5) . . ?
C58 B62 B66 101.9(7) . . ?
C58 B62 B67 57.0(6) . . ?
B66 B62 B67 58.8(6) . . ?
C58 B62 B61 105.0(7) . . ?
B66 B62 B61 60.3(6) . . ?
B67 B62 B61 107.9(7) . . ?
C58 B62 Co57 65.4(5) . . ?
B66 B62 Co57 117.0(6) . . ?
B67 B62 Co57 117.4(7) . . ?
B61 B62 Co57 64.6(5) . . ?
C58 B63 C59 55.4(5) . . ?
C58 B63 B67 58.3(6) . . ?
C59 B63 B67 104.2(7) . . ?
C58 B63 B64 103.7(7) . . ?
C59 B63 B64 59.8(6) . . ?
B67 B63 B64 108.8(8) . . ?
C58 B63 B68 104.0(7) . . ?
C59 B63 B68 105.6(7) . . ?
B67 B63 B68 60.5(6) . . ?
B64 B63 B68 60.4(7) . . ?
C59 B64 B63 58.9(6) . . ?
C59 B64 B65 104.2(8) . . ?
B63 B64 B65 108.7(9) . . ?
C59 B64 B68 104.9(8) . . ?
B63 B64 B68 60.3(7) . . ?
B65 B64 B68 60.6(7) . . ?
C59 B64 B60 59.4(6) . . ?
B63 B64 B60 108.8(8) . . ?
B65 B64 B60 58.4(7) . . ?
B68 B64 B60 107.6(8) . . ?
B60 B65 B64 61.6(7) . . ?
B60 B65 B66 107.7(8) . . ?
B64 B65 B66 106.3(8) . . ?
B60 B65 B68 109.6(8) . . ?
B64 B65 B68 60.0(7) . . ?
B66 B65 B68 58.5(6) . . ?
B60 B65 B61 59.8(7) . . ?
B64 B65 B61 109.5(8) . . ?
B66 B65 B61 61.3(6) . . ?
B68 B65 B61 109.5(7) . . ?
B68 B66 B65 61.2(6) . . ?
B68 B66 B67 60.1(6) . . ?
B65 B66 B67 108.3(8) . . ?
B68 B66 B62 109.9(8) . . ?
B65 B66 B62 108.1(8) . . ?
B67 B66 B62 60.9(6) . . ?
B68 B66 B61 110.8(8) . . ?
B65 B66 B61 60.2(6) . . ?
B67 B66 B61 109.8(8) . . ?
B62 B66 B61 60.5(6) . . ?
C58 B67 B63 60.4(6) . . ?
C58 B67 B68 106.1(8) . . ?
B63 B67 B68 61.3(6) . . ?
C58 B67 B66 103.1(7) . . ?
B63 B67 B66 107.9(8) . . ?
B68 B67 B66 58.9(6) . . ?
C58 B67 B62 57.0(6) . . ?
B63 B67 B62 108.7(8) . . ?
B68 B67 B62 108.4(7) . . ?
B66 B67 B62 60.3(6) . . ?
B66 B68 B67 61.0(6) . . ?
B66 B68 B63 107.1(7) . . ?
B67 B68 B63 58.2(6) . . ?
B66 B68 B64 107.2(7) . . ?
B67 B68 B64 106.0(8) . . ?
B63 B68 B64 59.2(6) . . ?
B66 B68 B65 60.3(6) . . ?
B67 B68 B65 108.3(7) . . ?
B63 B68 B65 106.8(8) . . ?
B64 B68 B65 59.3(7) . . ?
C70 C69 B78 109.0(7) . . ?
C70 C69 B73 111.7(6) . . ?
B78 C69 B73 65.2(6) . . ?
C70 C69 B74 58.5(6) . . ?
B78 C69 B74 63.4(6) . . ?
B73 C69 B74 117.7(8) . . ?
C70 C69 Co57 68.9(4) . . ?
B78 C69 Co57 125.6(6) . . ?
B73 C69 Co57 66.2(4) . . ?
B74 C69 Co57 124.6(6) . . ?
C69 C70 B75 116.6(7) . . ?
C69 C70 B74 65.3(6) . . ?
B75 C70 B74 65.7(7) . . ?
C69 C70 B71 113.4(6) . . ?
B75 C70 B71 65.7(6) . . ?
B74 C70 B71 122.0(7) . . ?
C69 C70 Co57 66.5(4) . . ?
B75 C70 Co57 125.4(6) . . ?
B74 C70 Co57 128.7(6) . . ?
B71 C70 Co57 64.6(4) . . ?
C70 B71 B76 98.0(7) . . ?
C70 B71 B72 101.4(6) . . ?
B76 B71 B72 60.8(6) . . ?
C70 B71 B75 53.9(6) . . ?
B76 B71 B75 58.3(6) . . ?
B72 B71 B75 106.6(7) . . ?
C70 B71 Co57 66.2(4) . . ?
B76 B71 Co57 117.1(6) . . ?
B72 B71 Co57 63.7(4) . . ?
B75 B71 Co57 116.2(6) . . ?
B73 B72 B71 107.7(7) . . ?
B73 B72 B77 59.6(6) . . ?
B71 B72 B77 106.5(8) . . ?
B73 B72 B76 106.8(8) . . ?
B71 B72 B76 59.2(6) . . ?
B77 B72 B76 59.0(6) . . ?
B73 B72 Co57 64.8(5) . . ?
B71 B72 Co57 64.4(5) . . ?
B77 B72 Co57 116.7(6) . . ?
B76 B72 Co57 116.3(7) . . ?
C69 B73 B72 105.3(7) . . ?
C69 B73 B77 101.9(7) . . ?
B72 B73 B77 61.4(6) . . ?
C69 B73 B78 56.5(5) . . ?
B72 B73 B78 108.9(7) . . ?
B77 B73 B78 59.0(6) . . ?
C69 B73 Co57 65.9(4) . . ?
B72 B73 Co57 64.2(5) . . ?
B77 B73 Co57 117.8(6) . . ?
B78 B73 Co57 117.7(6) . . ?
C70 B74 C69 56.2(5) . . ?
C70 B74 B75 56.9(6) . . ?
C69 B74 B75 102.5(8) . . ?
C70 B74 B78 101.2(8) . . ?
C69 B74 B78 56.0(6) . . ?
B75 B74 B78 107.2(8) . . ?
C70 B74 B79 102.5(8) . . ?
C69 B74 B79 101.9(8) . . ?
B75 B74 B79 61.0(7) . . ?
B78 B74 B79 59.6(6) . . ?
C70 B75 B74 57.5(6) . . ?
C70 B75 B76 104.3(8) . . ?
B74 B75 B76 110.0(8) . . ?
C70 B75 B79 102.4(7) . . ?
B74 B75 B79 60.2(6) . . ?
B76 B75 B79 61.0(7) . . ?
C70 B75 B71 60.4(6) . . ?
B74 B75 B71 110.6(8) . . ?
B76 B75 B71 60.1(6) . . ?
B79 B75 B71 109.4(8) . . ?
B75 B76 B71 61.6(6) . . ?
B75 B76 B77 106.2(8) . . ?
B71 B76 B77 108.2(7) . . ?
B75 B76 B79 60.4(6) . . ?
B71 B76 B79 110.1(8) . . ?
B77 B76 B79 58.0(6) . . ?
B75 B76 B72 108.4(7) . . ?
B71 B76 B72 59.9(6) . . ?
B77 B76 B72 60.4(6) . . ?
B79 B76 B72 107.8(7) . . ?
B79 B77 B78 60.6(6) . . ?
B79 B77 B73 109.9(8) . . ?
B78 B77 B73 60.6(6) . . ?
B79 B77 B76 61.3(7) . . ?
B78 B77 B76 108.5(8) . . ?
B73 B77 B76 107.6(7) . . ?
B79 B77 B72 110.7(7) . . ?
B78 B77 B72 108.3(7) . . ?
B73 B77 B72 59.0(5) . . ?
B76 B77 B72 60.6(6) . . ?
C69 B78 B77 104.4(7) . . ?
C69 B78 B79 106.0(7) . . ?
B77 B78 B79 59.2(6) . . ?
C69 B78 B74 60.6(6) . . ?
B77 B78 B74 108.0(7) . . ?
B79 B78 B74 60.3(6) . . ?
C69 B78 B73 58.3(6) . . ?
B77 B78 B73 60.4(6) . . ?
B79 B78 B73 108.6(8) . . ?
B74 B78 B73 109.8(7) . . ?
B77 B79 B78 60.2(6) . . ?
B77 B79 B74 108.5(8) . . ?
B78 B79 B74 60.1(6) . . ?
B77 B79 B75 106.9(8) . . ?
B78 B79 B75 105.9(8) . . ?
B74 B79 B75 58.8(6) . . ?
B77 B79 B76 60.7(6) . . ?
B78 B79 B76 107.7(8) . . ?
B74 B79 B76 106.9(8) . . ?
B75 B79 B76 58.6(7) . . ?
B94 Co80 C92 83.7(4) . . ?
B94 Co80 C82 129.3(4) . . ?
C92 Co80 C82 100.7(4) . . ?
B94 Co80 C93 48.9(3) . . ?
C92 Co80 C93 45.3(4) . . ?
C82 Co80 C93 100.4(4) . . ?
B94 Co80 C81 175.2(4) . . ?
C92 Co80 C81 98.9(4) . . ?
C82 Co80 C81 46.3(4) . . ?
C93 Co80 C81 130.9(4) . . ?
B94 Co80 B96 86.6(4) . . ?
C92 Co80 B96 49.1(4) . . ?
C82 Co80 B96 133.8(4) . . ?
C93 Co80 B96 81.6(4) . . ?
C81 Co80 B96 98.1(4) . . ?
B94 Co80 B84 93.2(4) . . ?
C92 Co80 B84 175.4(4) . . ?
C82 Co80 B84 83.8(4) . . ?
C93 Co80 B84 133.8(4) . . ?
C81 Co80 B84 84.5(4) . . ?
B96 Co80 B84 127.5(4) . . ?
B94 Co80 B85 131.9(4) . . ?
C92 Co80 B85 129.0(4) . . ?
C82 Co80 B85 83.5(4) . . ?
C93 Co80 B85 173.4(4) . . ?
C81 Co80 B85 49.0(4) . . ?
B96 Co80 B85 91.9(4) . . ?
B84 Co80 B85 51.5(4) . . ?
B94 Co80 B83 91.3(4) . . ?
C92 Co80 B83 132.3(4) . . ?
C82 Co80 B83 48.9(4) . . ?
C93 Co80 B83 98.3(4) . . ?
C81 Co80 B83 84.0(4) . . ?
B96 Co80 B83 177.3(4) . . ?
B84 Co80 B83 50.9(4) . . ?
B85 Co80 B83 88.2(4) . . ?
B94 Co80 B95 50.3(4) . . ?
C92 Co80 B95 83.0(4) . . ?
C82 Co80 B95 176.2(4) . . ?
C93 Co80 B95 81.9(4) . . ?
C81 Co80 B95 133.8(4) . . ?
B96 Co80 B95 49.3(4) . . ?
B84 Co80 B95 92.4(4) . . ?
B85 Co80 B95 94.5(4) . . ?
B83 Co80 B95 128.0(4) . . ?
C82 C81 B90 110.8(7) . . ?
C82 C81 B86 62.0(6) . . ?
B90 C81 B86 62.6(7) . . ?
C82 C81 B85 111.2(7) . . ?
B90 C81 B85 64.1(6) . . ?
B86 C81 B85 116.8(8) . . ?
C82 C81 Co80 66.8(5) . . ?
B90 C81 Co80 124.2(7) . . ?
B86 C81 Co80 125.3(7) . . ?
B85 C81 Co80 66.0(4) . . ?
C81 C82 B87 111.9(8) . . ?
C81 C82 B86 61.7(6) . . ?
B87 C82 B86 63.2(7) . . ?
C81 C82 B83 112.8(7) . . ?
B87 C82 B83 64.3(6) . . ?
B86 C82 B83 117.5(8) . . ?
C81 C82 Co80 66.9(4) . . ?
B87 C82 Co80 125.2(6) . . ?
B86 C82 Co80 125.1(7) . . ?
B83 C82 Co80 66.9(4) . . ?
C82 B83 B88 102.7(8) . . ?
C82 B83 B84 103.5(7) . . ?
B88 B83 B84 59.8(6) . . ?
C82 B83 B87 56.8(6) . . ?
B88 B83 B87 60.4(7) . . ?
B84 B83 B87 107.8(8) . . ?
C82 B83 Co80 64.2(4) . . ?
B88 B83 Co80 116.2(6) . . ?
B84 B83 Co80 63.8(4) . . ?
B87 B83 Co80 116.2(6) . . ?
B88 B84 B89 59.8(6) . . ?
B88 B84 B83 59.2(6) . . ?
B89 B84 B83 107.2(8) . . ?
B88 B84 B85 107.0(7) . . ?
B89 B84 B85 59.2(6) . . ?
B83 B84 B85 108.0(7) . . ?
B88 B84 Co80 117.1(7) . . ?
B89 B84 Co80 116.5(6) . . ?
B83 B84 Co80 65.3(4) . . ?
B85 B84 Co80 64.3(5) . . ?
C81 B85 B89 103.3(7) . . ?
C81 B85 B90 56.5(6) . . ?
B89 B85 B90 60.4(6) . . ?
C81 B85 B84 104.4(7) . . ?
B89 B85 B84 60.0(6) . . ?
B90 B85 B84 107.9(7) . . ?
C81 B85 Co80 65.0(5) . . ?
B89 B85 Co80 117.2(6) . . ?
B90 B85 Co80 116.5(7) . . ?
B84 B85 Co80 64.2(5) . . ?
C81 B86 C82 56.3(6) . . ?
C81 B86 B90 57.3(6) . . ?
C82 B86 B90 102.1(8) . . ?
C81 B86 B87 103.0(8) . . ?
C82 B86 B87 57.4(6) . . ?
B90 B86 B87 106.7(9) . . ?
C81 B86 B91 102.8(9) . . ?
C82 B86 B91 102.0(9) . . ?
B90 B86 B91 59.8(7) . . ?
B87 B86 B91 59.3(7) . . ?
C82 B87 B91 104.5(7) . . ?
C82 B87 B86 59.4(6) . . ?
B91 B87 B86 60.7(7) . . ?
C82 B87 B88 102.8(7) . . ?
B91 B87 B88 60.6(7) . . ?
B86 B87 B88 109.0(8) . . ?
C82 B87 B83 58.9(5) . . ?
B91 B87 B83 108.2(8) . . ?
B86 B87 B83 109.9(7) . . ?
B88 B87 B83 58.4(6) . . ?
B83 B88 B84 61.1(6) . . ?
B83 B88 B89 109.4(7) . . ?
B84 B88 B89 60.7(6) . . ?
B83 B88 B87 61.2(6) . . ?
B84 B88 B87 109.5(7) . . ?
B89 B88 B87 107.4(7) . . ?
B83 B88 B91 109.2(8) . . ?
B84 B88 B91 109.3(7) . . ?
B89 B88 B91 60.1(7) . . ?
B87 B88 B91 59.0(7) . . ?
B85 B89 B88 108.0(7) . . ?
B85 B89 B91 108.6(8) . . ?
B88 B89 B91 60.6(7) . . ?
B85 B89 B84 60.8(6) . . ?
B88 B89 B84 59.5(6) . . ?
B91 B89 B84 108.9(8) . . ?
B85 B89 B90 60.4(6) . . ?
B88 B89 B90 107.1(8) . . ?
B91 B89 B90 59.2(6) . . ?
B84 B89 B90 108.4(7) . . ?
C81 B90 B86 60.1(7) . . ?
C81 B90 B91 105.9(8) . . ?
B86 B90 B91 61.2(7) . . ?
C81 B90 B85 59.4(6) . . ?
B86 B90 B85 110.7(8) . . ?
B91 B90 B85 108.5(7) . . ?
C81 B90 B89 104.6(7) . . ?
B86 B90 B89 109.8(8) . . ?
B91 B90 B89 60.2(6) . . ?
B85 B90 B89 59.2(6) . . ?
B90 B91 B87 106.6(8) . . ?
B90 B91 B89 60.6(6) . . ?
B87 B91 B89 107.9(8) . . ?
B90 B91 B86 59.0(7) . . ?
B87 B91 B86 60.0(7) . . ?
B89 B91 B86 108.4(8) . . ?
B90 B91 B88 107.2(8) . . ?
B87 B91 B88 60.4(7) . . ?
B89 B91 B88 59.3(7) . . ?
B86 B91 B88 108.3(9) . . ?
C93 C92 B101 108.5(8) . . ?
C93 C92 B97 60.8(6) . . ?
B101 C92 B97 61.6(6) . . ?
C93 C92 B96 109.9(7) . . ?
B101 C92 B96 63.9(6) . . ?
B97 C92 B96 115.3(8) . . ?
C93 C92 Co80 67.8(4) . . ?
B101 C92 Co80 124.3(7) . . ?
B97 C92 Co80 125.4(6) . . ?
B96 C92 Co80 66.1(5) . . ?
C92 C93 B98 116.4(8) . . ?
C92 C93 B97 63.4(6) . . ?
B98 C93 B97 66.8(7) . . ?
C92 C93 B94 112.2(7) . . ?
B98 C93 B94 64.4(6) . . ?
B97 C93 B94 120.1(8) . . ?
C92 C93 Co80 67.0(4) . . ?
B98 C93 Co80 124.6(6) . . ?
B97 C93 Co80 127.0(6) . . ?
B94 C93 Co80 64.4(5) . . ?
C93 B94 B98 56.1(6) . . ?
C93 B94 B95 105.2(8) . . ?
B98 B94 B95 107.0(7) . . ?
C93 B94 B99 101.9(7) . . ?
B98 B94 B99 59.5(7) . . ?
B95 B94 B99 58.8(6) . . ?
C93 B94 Co80 66.7(4) . . ?
B98 B94 Co80 119.1(6) . . ?
B95 B94 Co80 68.2(5) . . ?
B99 B94 Co80 120.4(7) . . ?
B100 B95 B99 62.3(7) . . ?
B100 B95 B96 59.7(6) . . ?
B99 B95 B96 109.7(8) . . ?
B100 B95 B94 108.7(8) . . ?
B99 B95 B94 61.0(6) . . ?
B96 B95 B94 105.5(8) . . ?
B100 B95 Co80 116.0(7) . . ?
B99 B95 Co80 116.3(7) . . ?
B96 B95 Co80 63.4(5) . . ?
B94 B95 Co80 61.5(4) . . ?
C92 B96 B100 103.4(8) . . ?
C92 B96 B95 106.2(7) . . ?
B100 B96 B95 59.5(6) . . ?
C92 B96 B101 57.8(6) . . ?
B100 B96 B101 58.6(6) . . ?
B95 B96 B101 107.0(8) . . ?
C92 B96 Co80 64.7(4) . . ?
B100 B96 Co80 119.1(7) . . ?
B95 B96 Co80 67.3(5) . . ?
B101 B96 Co80 117.6(7) . . ?
C93 B97 C92 55.7(5) . . ?
C93 B97 B101 102.5(8) . . ?
C92 B97 B101 59.0(6) . . ?
C93 B97 B102 101.5(8) . . ?
C92 B97 B102 103.7(9) . . ?
B101 B97 B102 59.6(7) . . ?
C93 B97 B98 55.4(5) . . ?
C92 B97 B98 101.2(7) . . ?
B101 B97 B98 106.2(8) . . ?
B102 B97 B98 59.7(6) . . ?
C93 B98 B99 105.5(8) . . ?
C93 B98 B94 59.5(5) . . ?
B99 B98 B94 60.8(6) . . ?
C93 B98 B102 102.9(8) . . ?
B99 B98 B102 60.6(7) . . ?
B94 B98 B102 108.4(8) . . ?
C93 B98 B97 57.8(6) . . ?
B99 B98 B97 108.9(8) . . ?
B94 B98 B97 108.7(8) . . ?
B102 B98 B97 59.3(6) . . ?
B95 B99 B98 108.3(7) . . ?
B95 B99 B94 60.2(6) . . ?
B98 B99 B94 59.8(6) . . ?
B95 B99 B102 107.4(8) . . ?
B98 B99 B102 60.5(7) . . ?
B94 B99 B102 107.6(8) . . ?
B95 B99 B100 58.4(6) . . ?
B98 B99 B100 106.2(8) . . ?
B94 B99 B100 105.2(8) . . ?
B102 B99 B100 58.9(7) . . ?
B95 B100 B101 111.3(8) . . ?
B95 B100 B96 60.8(6) . . ?
B101 B100 B96 62.8(6) . . ?
B95 B100 B102 109.2(8) . . ?
B101 B100 B102 60.1(7) . . ?
B96 B100 B102 110.3(8) . . ?
B95 B100 B99 59.2(6) . . ?
B101 B100 B99 108.7(8) . . ?
B96 B100 B99 108.0(8) . . ?
B102 B100 B99 60.3(7) . . ?
C92 B101 B100 103.8(8) . . ?
C92 B101 B97 59.4(6) . . ?
B100 B101 B97 109.9(8) . . ?
C92 B101 B102 105.3(8) . . ?
B100 B101 B102 60.8(7) . . ?
B97 B101 B102 61.2(7) . . ?
C92 B101 B96 58.3(6) . . ?
B100 B101 B96 58.6(7) . . ?
B97 B101 B96 108.8(7) . . ?
B102 B101 B96 107.6(8) . . ?
B101 B102 B100 59.1(7) . . ?
B101 B102 B97 59.2(6) . . ?
B100 B102 B97 107.0(9) . . ?
B101 B102 B98 106.9(8) . . ?
B100 B102 B98 106.3(9) . . ?
B97 B102 B98 61.0(6) . . ?
B101 B102 B99 108.2(9) . . ?
B100 B102 B99 60.8(7) . . ?
B97 B102 B99 108.9(8) . . ?
B98 B102 B99 58.8(7) . . ?
C105 Co10 C104 46.4(3) . . ?
C105 Co10 C115 99.0(3) . . ?
C104 Co10 C115 101.0(4) . . ?
C105 Co10 C116 101.6(3) . . ?
C104 Co10 C116 135.4(4) . . ?
C115 Co10 C116 46.5(4) . . ?
C105 Co10 B108 83.6(4) . . ?
C104 Co10 B108 48.8(4) . . ?
C115 Co10 B108 133.1(4) . . ?
C116 Co10 B108 174.8(4) . . ?
C105 Co10 B107 83.9(4) . . ?
C104 Co10 B107 84.4(4) . . ?
C115 Co10 B107 174.5(4) . . ?
C116 Co10 B107 128.5(4) . . ?
B108 Co10 B107 51.7(4) . . ?
C105 Co10 B106 48.5(4) . . ?
C104 Co10 B106 83.2(4) . . ?
C115 Co10 B106 128.8(4) . . ?
C116 Co10 B106 96.0(4) . . ?
B108 Co10 B106 87.5(4) . . ?
B107 Co10 B106 50.4(4) . . ?
C105 Co10 B117 134.3(4) . . ?
C104 Co10 B117 175.7(4) . . ?
C115 Co10 B117 83.2(4) . . ?
C116 Co10 B117 48.6(4) . . ?
B108 Co10 B117 127.4(4) . . ?
B107 Co10 B117 91.4(4) . . ?
B106 Co10 B117 95.0(4) . . ?
C105 Co10 B118 173.0(4) . . ?
C104 Co10 B118 126.8(4) . . ?
C115 Co10 B118 83.4(4) . . ?
C116 Co10 B118 84.8(4) . . ?
B108 Co10 B118 90.0(4) . . ?
B107 Co10 B118 94.2(4) . . ?
B106 Co10 B118 134.1(4) . . ?
B117 Co10 B118 52.3(4) . . ?
C105 Co10 B119 126.8(4) . . ?
C104 Co10 B119 93.8(4) . . ?
C115 Co10 B119 47.9(4) . . ?
C116 Co10 B119 83.4(4) . . ?
B108 Co10 B119 93.4(4) . . ?
B107 Co10 B119 133.4(4) . . ?
B106 Co10 B119 175.1(4) . . ?
B117 Co10 B119 88.2(4) . . ?
B118 Co10 B119 50.8(4) . . ?
C105 C104 B113 111.6(7) . . ?
C105 C104 B108 112.2(7) . . ?
B113 C104 B108 64.4(6) . . ?
C105 C104 B109 62.7(5) . . ?
B113 C104 B109 61.6(5) . . ?
B108 C104 B109 116.0(7) . . ?
C105 C104 Co10 66.6(4) . . ?
B113 C104 Co10 125.9(6) . . ?
B108 C104 Co10 67.3(4) . . ?
B109 C104 Co10 125.6(6) . . ?
C104 C105 B110 112.1(7) . . ?
C104 C105 B106 112.6(7) . . ?
B110 C105 B106 63.7(6) . . ?
C104 C105 B109 62.5(5) . . ?
B110 C105 B109 61.9(5) . . ?
B106 C105 B109 115.4(7) . . ?
C104 C105 Co10 67.0(4) . . ?
B110 C105 Co10 126.2(6) . . ?
B106 C105 Co10 68.0(5) . . ?
B109 C105 Co10 125.8(6) . . ?
C105 B106 B111 104.0(7) . . ?
C105 B106 B110 57.8(5) . . ?
B111 B106 B110 60.6(6) . . ?
C105 B106 B107 104.6(7) . . ?
B111 B106 B107 61.1(6) . . ?
B110 B106 B107 109.7(7) . . ?
C105 B106 Co10 63.5(4) . . ?
B111 B106 Co10 118.0(7) . . ?
B110 B106 Co10 117.0(6) . . ?
B107 B106 Co10 64.6(5) . . ?
B106 B107 B111 58.8(6) . . ?
B106 B107 B108 106.8(7) . . ?
B111 B107 B108 106.2(7) . . ?
B106 B107 B112 105.9(7) . . ?
B111 B107 B112 59.4(6) . . ?
B108 B107 B112 58.5(6) . . ?
B106 B107 Co10 65.0(5) . . ?
B111 B107 Co10 116.4(6) . . ?
B108 B107 Co10 64.0(4) . . ?
B112 B107 Co10 115.3(6) . . ?
C104 B108 B112 102.8(7) . . ?
C104 B108 B113 57.1(5) . . ?
B112 B108 B113 59.6(6) . . ?
C104 B108 B107 103.7(7) . . ?
B112 B108 B107 60.8(6) . . ?
B113 B108 B107 108.0(7) . . ?
C104 B108 Co10 63.9(4) . . ?
B112 B108 Co10 117.6(7) . . ?
B113 B108 Co10 116.3(6) . . ?
B107 B108 Co10 64.3(5) . . ?
C104 B109 C105 54.8(5) . . ?
C104 B109 B114 104.1(6) . . ?
C105 B109 B114 104.0(7) . . ?
C104 B109 B113 57.5(5) . . ?
C105 B109 B113 102.0(6) . . ?
B114 B109 B113 61.2(6) . . ?
C104 B109 B110 102.3(6) . . ?
C105 B109 B110 57.5(5) . . ?
B114 B109 B110 61.4(6) . . ?
B113 B109 B110 108.8(7) . . ?
C105 B110 B109 60.6(5) . . ?
C105 B110 B106 58.5(5) . . ?
B109 B110 B106 110.0(7) . . ?
C105 B110 B111 103.3(7) . . ?
B109 B110 B111 108.1(7) . . ?
B106 B110 B111 59.1(6) . . ?
C105 B110 B114 104.4(7) . . ?
B109 B110 B114 58.8(6) . . ?
B106 B110 B114 108.5(7) . . ?
B111 B110 B114 60.9(6) . . ?
B106 B111 B110 60.3(5) . . ?
B106 B111 B112 108.1(7) . . ?
B110 B111 B112 107.2(7) . . ?
B106 B111 B107 60.1(6) . . ?
B110 B111 B107 108.7(7) . . ?
B112 B111 B107 61.0(6) . . ?
B106 B111 B114 108.4(7) . . ?
B110 B111 B114 59.6(6) . . ?
B112 B111 B114 59.9(6) . . ?
B107 B111 B114 109.6(8) . . ?
B113 B112 B108 60.6(6) . . ?
B113 B112 B111 107.2(7) . . ?
B108 B112 B111 108.0(7) . . ?
B113 B112 B114 59.4(6) . . ?
B108 B112 B114 108.8(7) . . ?
B111 B112 B114 60.4(6) . . ?
B113 B112 B107 108.6(7) . . ?
B108 B112 B107 60.6(6) . . ?
B111 B112 B107 59.6(6) . . ?
B114 B112 B107 108.9(7) . . ?
C104 B113 B109 60.9(5) . . ?
C104 B113 B114 105.3(7) . . ?
B109 B113 B114 59.3(6) . . ?
C104 B113 B112 104.0(7) . . ?
B109 B113 B112 108.7(8) . . ?
B114 B113 B112 60.9(6) . . ?
C104 B113 B108 58.5(5) . . ?
B109 B113 B108 110.6(7) . . ?
B114 B113 B108 109.4(8) . . ?
B112 B113 B108 59.8(6) . . ?
B109 B114 B113 59.6(6) . . ?
B109 B114 B110 59.9(6) . . ?
B113 B114 B110 106.4(7) . . ?
B109 B114 B112 108.0(7) . . ?
B113 B114 B112 59.7(6) . . ?
B110 B114 B112 107.0(7) . . ?
B109 B114 B111 107.9(7) . . ?
B113 B114 B111 106.9(7) . . ?
B110 B114 B111 59.6(6) . . ?
B112 B114 B111 59.7(6) . . ?
C116 C115 B124 111.7(7) . . ?
C116 C115 B119 114.3(7) . . ?
B124 C115 B119 63.9(6) . . ?
C116 C115 B120 63.0(6) . . ?
B124 C115 B120 60.7(6) . . ?
B119 C115 B120 115.6(7) . . ?
C116 C115 Co10 67.1(4) . . ?
B124 C115 Co10 126.2(6) . . ?
B119 C115 Co10 68.6(4) . . ?
B120 C115 Co10 126.1(6) . . ?
C115 C116 B117 111.7(6) . . ?
C115 C116 B121 110.2(7) . . ?
B117 C116 B121 63.1(6) . . ?
C115 C116 B120 61.9(6) . . ?
B117 C116 B120 115.1(7) . . ?
B121 C116 B120 61.6(6) . . ?
C115 C116 Co10 66.5(4) . . ?
B117 C116 Co10 67.3(4) . . ?
B121 C116 Co10 124.0(6) . . ?
B120 C116 Co10 124.5(6) . . ?
C116 B117 B122 103.4(7) . . ?
C116 B117 B121 59.0(6) . . ?
B122 B117 B121 57.9(6) . . ?
C116 B117 B118 103.7(7) . . ?
B122 B117 B118 60.6(5) . . ?
B121 B117 B118 106.5(7) . . ?
C116 B117 Co10 64.1(4) . . ?
B122 B117 Co10 117.5(6) . . ?
B121 B117 Co10 117.6(6) . . ?
B118 B117 Co10 64.1(4) . . ?
B123 B118 B119 58.6(5) . . ?
B123 B118 B122 60.6(6) . . ?
B119 B118 B122 106.5(7) . . ?
B123 B118 B117 105.9(7) . . ?
B119 B118 B117 106.4(6) . . ?
B122 B118 B117 57.6(5) . . ?
B123 B118 Co10 115.9(6) . . ?
B119 B118 Co10 64.9(4) . . ?
B122 B118 Co10 114.5(6) . . ?
B117 B118 Co10 63.6(4) . . ?
C115 B119 B123 103.2(7) . . ?
C115 B119 B124 57.4(5) . . ?
B123 B119 B124 60.0(6) . . ?
C115 B119 B118 103.9(7) . . ?
B123 B119 B118 60.1(6) . . ?
B124 B119 B118 107.8(7) . . ?
C115 B119 Co10 63.4(4) . . ?
B123 B119 Co10 116.6(6) . . ?
B124 B119 Co10 115.8(6) . . ?
B118 B119 Co10 64.3(4) . . ?
B124 B120 C115 57.8(5) . . ?
B124 B120 C116 102.9(7) . . ?
C115 B120 C116 55.1(5) . . ?
B124 B120 B125 61.7(6) . . ?
C115 B120 B125 104.3(7) . . ?
C116 B120 B125 103.9(7) . . ?
B124 B120 B121 107.5(8) . . ?
C115 B120 B121 102.5(7) . . ?
C116 B120 B121 58.7(5) . . ?
B125 B120 B121 58.9(6) . . ?
C116 B121 B122 104.5(7) . . ?
C116 B121 B125 105.7(8) . . ?
B122 B121 B125 61.7(6) . . ?
C116 B121 B120 59.7(6) . . ?
B122 B121 B120 109.5(8) . . ?
B125 B121 B120 60.1(6) . . ?
C116 B121 B117 57.8(5) . . ?
B122 B121 B117 60.4(6) . . ?
B125 B121 B117 110.3(8) . . ?
B120 B121 B117 109.1(7) . . ?
B121 B122 B117 61.6(6) . . ?
B121 B122 B125 59.5(6) . . ?
B117 B122 B125 109.4(7) . . ?
B121 B122 B123 106.7(8) . . ?
B117 B122 B123 107.6(7) . . ?
B125 B122 B123 59.6(6) . . ?
B121 B122 B118 110.3(7) . . ?
B117 B122 B118 61.8(5) . . ?
B125 B122 B118 108.3(7) . . ?
B123 B122 B118 58.5(6) . . ?
B119 B123 B124 60.4(6) . . ?
B119 B123 B118 61.4(6) . . ?
B124 B123 B118 109.1(7) . . ?
B119 B123 B125 109.8(7) . . ?
B124 B123 B125 60.1(6) . . ?
B118 B123 B125 109.7(7) . . ?
B119 B123 B122 109.0(7) . . ?
B124 B123 B122 106.3(7) . . ?
B118 B123 B122 60.9(6) . . ?
B125 B123 B122 59.0(6) . . ?
C115 B124 B120 61.5(6) . . ?
C115 B124 B123 104.0(7) . . ?
B120 B124 B123 109.9(8) . . ?
C115 B124 B119 58.7(5) . . ?
B120 B124 B119 111.9(7) . . ?
B123 B124 B119 59.7(6) . . ?
C115 B124 B125 106.2(7) . . ?
B120 B124 B125 60.5(6) . . ?
B123 B124 B125 60.7(6) . . ?
B119 B124 B125 109.7(7) . . ?
B121 B125 B120 61.0(6) . . ?
B121 B125 B122 58.8(6) . . ?
B120 B125 B122 107.9(7) . . ?
B121 B125 B124 106.1(7) . . ?
B120 B125 B124 57.8(6) . . ?
B122 B125 B124 107.4(7) . . ?
B121 B125 B123 107.5(7) . . ?
B120 B125 B123 106.4(7) . . ?
B122 B125 B123 61.4(6) . . ?
B124 B125 B123 59.2(6) . . ?
O129 N127 O128 117.9(12) . . ?
O129 N127 C126 122.9(11) . . ?
O128 N127 C126 119.2(10) . . ?
O132 N131 O133 128(2) . . ?
O132 N131 C130 122(2) . . ?
O133 N131 C130 110(2) . . ?

loop_
_geom_bond_atom_site_label_1
_geom_bond_atom_site_label_2
_geom_bond_distance
_geom_bond_site_symmetry_2
_geom_bond_publ_flag
Fe1A N18A 1.916(7) . ?
Fe1A N2A 1.917(7) . ?
Fe1A N25A 1.958(8) . ?
Fe1A N30A 1.980(8) . ?
Fe1A N14A 1.983(7) . ?
Fe1A N9A 1.996(8) . ?
N2A C3A 1.311(13) . ?
N2A C7A 1.349(13) . ?
C3A C4A 1.426(15) . ?
C3A N8A 1.449(15) . ?
C4A C5A 1.284(19) . ?
C5A C6A 1.452(19) . ?
C6A C7A 1.406(12) . ?
C7A N13A 1.404(13) . ?
N8A N9A 1.343(12) . ?
N8A C12A 1.357(15) . ?
N9A C10A 1.292(13) . ?
C10A C11A 1.447(16) . ?
C11A C12A 1.31(2) . ?
N13A C17A 1.334(12) . ?
N13A N14A 1.371(10) . ?
N14A C15A 1.344(12) . ?
C15A C16A 1.381(12) . ?
C16A C17A 1.357(15) . ?
N18A C23A 1.322(13) . ?
N18A C19A 1.340(13) . ?
C19A N24A 1.407(13) . ?
C19A C20A 1.416(12) . ?
C20A C21A 1.359(19) . ?
C21A C22A 1.40(2) . ?
C22A C23A 1.371(15) . ?
C23A N29A 1.429(14) . ?
N24A C28A 1.349(13) . ?
N24A N25A 1.397(10) . ?
N25A C26A 1.354(12) . ?
C26A C27A 1.408(15) . ?
C27A C28A 1.430(18) . ?
N29A N30A 1.380(11) . ?
N29A C33A 1.417(15) . ?
N30A C31A 1.315(13) . ?
C31A C32A 1.455(18) . ?
C32A C33A 1.35(2) . ?
Fe1B N18B 2.129(7) . ?
Fe1B N2B 2.163(8) . ?
Fe1B N14B 2.172(8) . ?
Fe1B N25B 2.180(7) . ?
Fe1B N9B 2.202(9) . ?
Fe1B N30B 2.231(8) . ?
N2B C7B 1.279(14) . ?
N2B C3B 1.361(14) . ?
C3B C4B 1.394(14) . ?
C3B N8B 1.406(15) . ?
C4B C5B 1.372(18) . ?
C5B C6B 1.397(19) . ?
C6B C7B 1.395(14) . ?
C7B N13B 1.389(16) . ?
N8B C12B 1.370(15) . ?
N8B N9B 1.395(12) . ?
N9B C10B 1.363(17) . ?
C10B C11B 1.457(18) . ?
C11B C12B 1.329(18) . ?
N13B N14B 1.400(11) . ?
N13B C17B 1.421(14) . ?
N14B C15B 1.308(15) . ?
C15B C16B 1.462(16) . ?
C16B C17B 1.308(17) . ?
N18B C19B 1.341(10) . ?
N18B C23B 1.343(10) . ?
C19B C20B 1.352(12) . ?
C19B N24B 1.438(11) . ?
C20B C21B 1.388(12) . ?
C21B C22B 1.389(12) . ?
C22B C23B 1.386(11) . ?
C23B N29B 1.434(10) . ?
N24B C28B 1.361(12) . ?
N24B N25B 1.373(10) . ?
N25B C26B 1.347(12) . ?
C26B C27B 1.384(14) . ?
C27B C28B 1.385(14) . ?
N29B C33B 1.363(11) . ?
N29B N30B 1.381(10) . ?
N30B C31B 1.334(11) . ?
C31B C32B 1.400(12) . ?
C32B C33B 1.407(13) . ?
Co34 C36 2.045(8) . ?
Co34 C47 2.055(9) . ?
Co34 C35 2.057(8) . ?
Co34 C46 2.064(8) . ?
Co34 B48 2.107(10) . ?
Co34 B39 2.107(10) . ?
Co34 B50 2.113(9) . ?
Co34 B37 2.115(10) . ?
Co34 B49 2.121(10) . ?
Co34 B38 2.128(9) . ?
C35 C36 1.659(12) . ?
C35 B39 1.716(13) . ?
C35 B44 1.720(12) . ?
C35 B40 1.755(12) . ?
C36 B41 1.683(12) . ?
C36 B37 1.704(13) . ?
C36 B40 1.760(14) . ?
B37 B42 1.778(14) . ?
B37 B41 1.807(14) . ?
B37 B38 1.837(14) . ?
B38 B43 1.801(14) . ?
B38 B39 1.818(16) . ?
B38 B42 1.823(14) . ?
B39 B43 1.771(14) . ?
B39 B44 1.822(13) . ?
B40 B41 1.763(17) . ?
B40 B44 1.785(15) . ?
B40 B45 1.795(15) . ?
B41 B45 1.828(17) . ?
B41 B42 1.840(14) . ?
B42 B43 1.822(17) . ?
B42 B45 1.848(15) . ?
B43 B44 1.765(14) . ?
B43 B45 1.785(15) . ?
B44 B45 1.790(15) . ?
C46 C47 1.608(12) . ?
C46 B55 1.685(12) . ?
C46 B51 1.692(13) . ?
C46 B50 1.705(13) . ?
C47 B52 1.683(14) . ?
C47 B51 1.720(12) . ?
C47 B48 1.726(14) . ?
B48 B52 1.784(14) . ?
B48 B53 1.825(14) . ?
B48 B49 1.830(15) . ?
B49 B53 1.804(14) . ?
B49 B54 1.822(14) . ?
B49 B50 1.831(14) . ?
B50 B54 1.773(15) . ?
B50 B55 1.774(13) . ?
B51 B55 1.722(15) . ?
B51 B56 1.772(15) . ?
B51 B52 1.786(15) . ?
B52 B56 1.788(14) . ?
B52 B53 1.793(15) . ?
B53 B56 1.771(14) . ?
B53 B54 1.772(16) . ?
B54 B55 1.775(16) . ?
B54 B56 1.791(17) . ?
B55 B56 1.769(15) . ?
Co57 C59 2.043(9) . ?
Co57 C58 2.071(9) . ?
Co57 B72 2.081(11) . ?
Co57 C69 2.086(9) . ?
Co57 B73 2.091(9) . ?
Co57 B71 2.094(9) . ?
Co57 B60 2.098(11) . ?
Co57 B62 2.100(12) . ?
Co57 B61 2.114(10) . ?
Co57 C70 2.121(8) . ?
C58 C59 1.595(13) . ?
C58 B62 1.675(14) . ?
C58 B67 1.675(15) . ?
C58 B63 1.711(14) . ?
C59 B63 1.722(15) . ?
C59 B64 1.736(15) . ?
C59 B60 1.751(15) . ?
B60 B65 1.742(18) . ?
B60 B61 1.772(17) . ?
B60 B64 1.798(17) . ?
B61 B65 1.811(17) . ?
B61 B66 1.831(16) . ?
B61 B62 1.834(15) . ?
B62 B66 1.812(15) . ?
B62 B67 1.823(15) . ?
B63 B67 1.727(16) . ?
B63 B64 1.763(17) . ?
B63 B68 1.782(15) . ?
B64 B65 1.771(18) . ?
B64 B68 1.784(18) . ?
B65 B66 1.779(16) . ?
B65 B68 1.794(15) . ?
B66 B68 1.746(15) . ?
B66 B67 1.784(15) . ?
B67 B68 1.768(14) . ?
C69 C70 1.597(10) . ?
C69 B78 1.662(14) . ?
C69 B73 1.695(13) . ?
C69 B74 1.747(15) . ?
C70 B75 1.629(14) . ?
C70 B74 1.640(14) . ?
C70 B71 1.753(13) . ?
B71 B76 1.811(14) . ?
B71 B72 1.825(14) . ?
B71 B75 1.837(16) . ?
B72 B73 1.794(14) . ?
B72 B77 1.838(15) . ?
B72 B76 1.841(16) . ?
B73 B77 1.804(15) . ?
B73 B78 1.808(15) . ?
B74 B75 1.772(16) . ?
B74 B78 1.793(16) . ?
B74 B79 1.798(17) . ?
B75 B76 1.777(18) . ?
B75 B79 1.812(16) . ?
B76 B77 1.812(15) . ?
B76 B79 1.822(18) . ?
B77 B79 1.761(17) . ?
B77 B78 1.778(16) . ?
B78 B79 1.785(15) . ?
Co80 B94 2.041(11) . ?
Co80 C92 2.066(8) . ?
Co80 C82 2.076(9) . ?
Co80 C93 2.078(8) . ?
Co80 C81 2.078(9) . ?
Co80 B96 2.090(10) . ?
Co80 B84 2.093(11) . ?
Co80 B85 2.095(11) . ?
Co80 B83 2.120(9) . ?
Co80 B95 2.155(10) . ?
C81 C82 1.634(13) . ?
C81 B90 1.678(15) . ?
C81 B86 1.729(15) . ?
C81 B85 1.732(15) . ?
C82 B87 1.697(13) . ?
C82 B86 1.734(16) . ?
C82 B83 1.736(13) . ?
B83 B88 1.775(16) . ?
B83 B84 1.809(14) . ?
B83 B87 1.826(15) . ?
B84 B88 1.786(15) . ?
B84 B89 1.806(15) . ?
B84 B85 1.819(14) . ?
B85 B89 1.791(14) . ?
B85 B90 1.811(14) . ?
B86 B90 1.771(18) . ?
B86 B87 1.799(17) . ?
B86 B91 1.810(18) . ?
B87 B91 1.786(18) . ?
B87 B88 1.811(17) . ?
B88 B89 1.791(16) . ?
B88 B91 1.814(17) . ?
B89 B91 1.805(17) . ?
B89 B90 1.812(15) . ?
B90 B91 1.786(15) . ?
C92 C93 1.596(13) . ?
C92 B101 1.719(13) . ?
C92 B97 1.727(15) . ?
C92 B96 1.728(14) . ?
C93 B98 1.641(14) . ?
C93 B97 1.686(15) . ?
C93 B94 1.704(12) . ?
B94 B98 1.783(15) . ?
B94 B95 1.787(15) . ?
B94 B99 1.801(14) . ?
B95 B100 1.749(16) . ?
B95 B99 1.763(16) . ?
B95 B96 1.771(15) . ?
B96 B100 1.753(16) . ?
B96 B101 1.825(17) . ?
B97 B101 1.764(16) . ?
B97 B102 1.799(16) . ?
B97 B98 1.831(16) . ?
B98 B99 1.778(17) . ?
B98 B102 1.808(17) . ?
B99 B102 1.810(18) . ?
B99 B100 1.818(16) . ?
B100 B101 1.752(17) . ?
B100 B102 1.78(2) . ?
B101 B102 1.770(18) . ?
Co10 C105 2.032(8) . ?
Co10 C104 2.037(8) . ?
Co10 C115 2.042(8) . ?
Co10 C116 2.051(9) . ?
Co10 B108 2.092(9) . ?
Co10 B107 2.097(10) . ?
Co10 B106 2.104(10) . ?
Co10 B117 2.104(9) . ?
Co10 B118 2.115(9) . ?
Co10 B119 2.126(10) . ?
C104 C105 1.604(12) . ?
C104 B113 1.679(13) . ?
C104 B108 1.705(12) . ?
C104 B109 1.741(11) . ?
C105 B110 1.687(12) . ?
C105 B106 1.699(13) . ?
C105 B109 1.744(13) . ?
B106 B111 1.764(14) . ?
B106 B110 1.786(13) . ?
B106 B107 1.788(15) . ?
B107 B111 1.806(14) . ?
B107 B108 1.827(15) . ?
B107 B112 1.831(15) . ?
B108 B112 1.788(14) . ?
B108 B113 1.804(13) . ?
B109 B114 1.745(14) . ?
B109 B113 1.751(13) . ?
B109 B110 1.765(14) . ?
B110 B111 1.792(15) . ?
B110 B114 1.792(15) . ?
B111 B112 1.803(17) . ?
B111 B114 1.816(15) . ?
B112 B113 1.785(17) . ?
B112 B114 1.807(15) . ?
B113 B114 1.779(15) . ?
C115 C116 1.614(12) . ?
C115 B124 1.670(12) . ?
C115 B119 1.694(13) . ?
C115 B120 1.735(13) . ?
C116 B117 1.711(13) . ?
C116 B121 1.734(14) . ?
C116 B120 1.753(13) . ?
B117 B122 1.783(14) . ?
B117 B121 1.803(14) . ?
B117 B118 1.860(14) . ?
B118 B123 1.795(13) . ?
B118 B119 1.818(15) . ?
B118 B122 1.838(14) . ?
B119 B123 1.767(14) . ?
B119 B124 1.780(14) . ?
B120 B124 1.722(15) . ?
B120 B125 1.771(14) . ?
B120 B121 1.786(16) . ?
B121 B122 1.737(16) . ?
B121 B125 1.749(15) . ?
B122 B125 1.789(15) . ?
B122 B123 1.832(16) . ?
B123 B124 1.773(14) . ?
B123 B125 1.801(15) . ?
B124 B125 1.791(15) . ?
C126 N127 1.429(16) . ?
N127 O129 1.152(13) . ?
N127 O128 1.307(13) . ?
C130 N131 1.29(3) . ?
N131 O132 1.14(2) . ?
N131 O133 1.23(2) . ?
